data_7719775
loop_
_publ_author_name
'Johnson, Chloe L.'
'Altus, Kristof M.'
'Navarro, Miquel'
'Campos, Jes&#xfa;s'
'Duckett, Simon B.'
'Weller, Andrew S.'

_publ_section_title
;
 Single-crystal to single-crystal synthesis of a gold(I)-ammonia complex
 and H/D exchange <i>in crystallo</i> with D<sub>2</sub>O.
;
_journal_issue 45
_journal_name_full 'Dalton transactions (Cambridge, England : 2003)'
_journal_page_first 16673
_journal_page_last 16676
_journal_paper_doi 10.1039/d5dt02464a
_journal_volume 54
_journal_year 2025
_chemical_formula_moiety 'C60 H75 Au Cl0.828 P, C32 H12 B F24, 0.972(N), C1.532 H0.833 F0.382'
_chemical_formula_sum 'C93.53 H87.83 Au B Cl0.83 F24.38 N0.97 P'
_chemical_formula_weight 1956.83
_space_group_crystal_system monoclinic
_space_group_IT_number 14
_space_group_name_Hall '-P 2yn'
_space_group_name_H-M_alt 'P 1 21/n 1'
_atom_sites_solution_hydrogens geom
_atom_sites_solution_primary dual
_audit_creation_date 2025-10-06
_audit_creation_method
;
Olex2 1.5
(compiled 2025.07.13 svn.rb7424aed for OlexSys, GUI svn.r7314)
;
_audit_update_record
;
2025-10-06 deposited with the CCDC.	2025-10-29 downloaded from the CCDC.
;
_cell_angle_alpha 90
_cell_angle_beta 108.3380(10)
_cell_angle_gamma 90
_cell_formula_units_Z 4
_cell_length_a 14.81560(10)
_cell_length_b 33.8381(3)
_cell_length_c 19.0978(2)
_cell_measurement_reflns_used 29176
_cell_measurement_temperature 110.01(10)
_cell_measurement_theta_max 77.0070
_cell_measurement_theta_min 2.7620
_cell_volume 9088.12(15)
_computing_cell_refinement 'CrysAlisPro 1.171.42.58a (Rigaku OD, 2022)'
_computing_data_collection 'CrysAlisPro 1.171.42.58a (Rigaku OD, 2022)'
_computing_data_reduction 'CrysAlisPro 1.171.42.58a (Rigaku OD, 2022)'
_computing_molecular_graphics 'Olex2 1.5 (Dolomanov et al., 2009)'
_computing_publication_material 'Olex2 1.5 (Dolomanov et al., 2009)'
_computing_structure_refinement 'SHELXL 2018/3 (Sheldrick, 2015)'
_computing_structure_solution 'SHELXT 2018/2 (Sheldrick, 2018)'
_diffrn_ambient_temperature 110.15
_diffrn_detector_area_resol_mean 10.0000
_diffrn_detector_type 'HyPix-Arc 100'
_diffrn_measured_fraction_theta_full 0.998
_diffrn_measured_fraction_theta_max 0.930
_diffrn_measurement_details
;
List of Runs (angles in degrees, time in seconds):

  # Type    Start    End  Width  t~exp~   \w     \q     \k     \f   Frames
#--------------------------------------------------------------------------
  1  \w     62.00  87.00   0.50    4.00    --   48.70 152.00 -19.00   50
  2  \w     56.00  81.00   0.50    4.00    --   48.70-122.00  98.00   50
  3  \w    -81.00 -56.00   0.50    4.00    --  -49.95 122.00 179.00   50
  4  \w   -118.00 -57.00   0.50    4.00    --  -49.95-152.00 -62.00  122
  5  \w   -144.00-119.00   0.50    4.00    --  -92.27-122.00  98.00   50
  6  \w   -110.00 -68.00   0.50    4.00    --  -92.27-152.00 -62.00   84
  7  \w   -103.00 -78.00   0.50    4.00    --  -92.27 152.00 -19.00   50
  8  \w   -108.00 -82.00   0.50    4.00    --  -92.27 122.00 179.00   52
  9  \w    102.00 127.00   0.50    4.00    --  103.47 122.00 179.00   50
 10  \w     71.00 125.00   0.50    4.00    --  111.41-152.00 -62.00  108
 11  \w    103.00 128.00   0.50    4.00    --  111.41 122.00 179.00   50
 12  \w     62.00  91.00   0.50    4.00    --  111.41-122.00  98.00   58
 13  \w     85.00 110.00   0.50    4.00    --  111.41 152.00 -19.00   50
 14  \w    -29.00  42.00   0.50    4.00    --   48.70 -38.00-150.00  142
 15  \w    -11.00  23.00   0.50    4.00    --   48.70 -19.00 150.00   68
 16  \w     86.00 121.00   0.50    4.00    --   48.70 125.00 120.00   70
 17  \w    -29.00  27.00   0.50    4.00    --   48.70 -19.00 -90.00  112
 18  \w    -98.00 -73.00   0.50    4.00    --  -92.27-125.00  60.00   50
 19  \w    -49.00 -18.00   0.50    4.00    --  -92.27  45.00 -30.00   62
 20  \w   -163.00-133.00   0.50    4.00    --  -92.27-125.00  60.00   60
 21  \w    -48.00 -18.00   0.50    4.00    --  -92.27  45.00 -90.00   60
 22  \w    -50.00 -16.00   0.50    4.00    --  -92.27  45.00 -60.00   68
 23  \w    -50.00 -16.00   0.50    4.00    --  -92.27  45.00   0.00   68
 24  \w    -47.00 -18.00   0.50    4.00    --  -92.27  45.00  30.00   58
 25  \w    -50.00 -18.00   0.50    4.00    --  -92.27  45.00  60.00   64
 26  \w   -119.00 -69.00   0.50    4.00    --  -99.00 137.00  66.78  100
 27  \w     39.00  82.00   0.50    4.00    --  103.47 -95.00  90.00   86
 28  \w     35.00  99.00   0.50    4.00    --  103.47 -77.00 -90.00  128
 29  \w     91.00 171.00   0.50    4.00    --  111.41  30.00   0.00  160
 30  \w     39.00  67.00   0.50    4.00    --  111.41 -61.00 -30.00   56
 31  \w     52.00 102.00   0.50    4.00    --  111.41-125.00-180.00  100
;
_diffrn_measurement_device 'four-circle diffractometer'
_diffrn_measurement_device_type 'XtaLAB Synergy, Single source at home/near, HyPix-Arc 100'
_diffrn_measurement_method '\w scans'
_diffrn_radiation_type CuK\a
_diffrn_radiation_wavelength 1.54184
_diffrn_reflns_av_R_equivalents 0.0465
_diffrn_reflns_av_unetI/netI 0.0349
_diffrn_reflns_Laue_measured_fraction_full 0.998
_diffrn_reflns_Laue_measured_fraction_max 0.930
_diffrn_reflns_limit_h_max 18
_diffrn_reflns_limit_h_min -15
_diffrn_reflns_limit_k_max 41
_diffrn_reflns_limit_k_min -42
_diffrn_reflns_limit_l_max 24
_diffrn_reflns_limit_l_min -24
_diffrn_reflns_number 72897
_diffrn_reflns_point_group_measured_fraction_full 0.998
_diffrn_reflns_point_group_measured_fraction_max 0.930
_diffrn_reflns_theta_full 67.684
_diffrn_reflns_theta_max 80.387
_diffrn_reflns_theta_min 2.612
_exptl_absorpt_coefficient_mu 4.259
_exptl_absorpt_correction_T_max 0.945
_exptl_absorpt_correction_T_min 0.693
_exptl_absorpt_correction_type gaussian
_exptl_absorpt_process_details
;
CrysAlisPro 1.171.42.58a (Rigaku Oxford Diffraction, 2022)
Numerical absorption correction based on gaussian integration over
a multifaceted crystal model
Empirical absorption correction using spherical harmonics,
implemented in SCALE3 ABSPACK scaling algorithm.
;
_exptl_crystal_density_diffrn 1.430
_exptl_crystal_description block
_exptl_crystal_F_000 3953
_exptl_crystal_size_max 0.12
_exptl_crystal_size_mid 0.06
_exptl_crystal_size_min 0.05
_refine_diff_density_max 11.339
_refine_diff_density_min -7.807
_refine_diff_density_rms 0.161
_refine_ls_extinction_method none
_refine_ls_goodness_of_fit_ref 1.052
_refine_ls_hydrogen_treatment constr
_refine_ls_matrix_type full
_refine_ls_number_parameters 1274
_refine_ls_number_reflns 18509
_refine_ls_number_restraints 405
_refine_ls_restrained_S_all 1.046
_refine_ls_R_factor_all 0.1093
_refine_ls_R_factor_gt 0.0950
_refine_ls_shift/su_max 0.008
_refine_ls_shift/su_mean 0.000
_refine_ls_structure_factor_coef Fsqd
_refine_ls_weighting_details 'w=1/[\s^2^(Fo^2^)+143.6470P] where P=(Fo^2^+2Fc^2^)/3'
_refine_ls_weighting_scheme calc
_refine_ls_wR_factor_gt 0.1846
_refine_ls_wR_factor_ref 0.1930
_reflns_Friedel_coverage 0.000
_reflns_number_gt 15488
_reflns_number_total 18509
_reflns_threshold_expression 'I > 2\s(I)'
_cod_data_source_file d5dt02464a2.cif
_cod_data_source_block asw25007_autored
_cod_depositor_comments 'Adding full bibliography for 7719775--7719776.cif.'
_cod_database_code 7719775
_shelx_shelxl_version_number 2018/3
_chemical_oxdiff_formula Au1P1B1F24N1Cl1C90H90
_chemical_oxdiff_usercomment CJ507
_shelx_space_group_comment
;
The symmetry employed for this shelxl refinement is uniquely defined
by the following loop, which should always be used as a source of
symmetry information in preference to the above space-group names.
They are only intended as comments.
;
_shelx_estimated_absorpt_t_max 0.815
_shelx_estimated_absorpt_t_min 0.629
_olex2_refinement_description
;
1. Fixed Uiso
 At 1.2 times of:
  All C(H) groups
 At 1.5 times of:
  All C(H,H,H) groups
2. Restrained distances
 C95-C100 = C95-C96 = C100-C99
 1.39 with sigma of 0.02
 C95-F25 = C100-F26
 1.35 with sigma of 0.02
 C99-C98 = C98-C97 = C97-C96
 1.4 with sigma of 0.02
 C95-C99 = C99-C97 = C98-C96
 2.42 with sigma of 0.04
 C95-F26
 2.37 with sigma of 0.04
 C95-C97 = C100-C98
 2.4 with sigma of 0.04
 C48-C46 \\sim C49A-C46 \\sim C49-C46 \\sim C47A-C46 \\sim C47-C46 \\sim
C48A-C46
 with sigma of 0.02
 C4-C5 \\sim C4-C5A
 with sigma of 0.02
 C4-C6 \\sim C4-C6A
 with sigma of 0.02
 C6A-C4 \\sim C6-C4 \\sim C5A-C4 \\sim C5-C4 \\sim C7-C4
 with sigma of 0.02
 F16-F17 \\sim F17-F18 \\sim F18-F16 \\sim F16A-F17A \\sim F17A-F18A \\sim
F16A-F18A
 with sigma of 0.04
 F16A-C85 \\sim F17-C85 \\sim F17A-C85 \\sim F18-C85 \\sim F18A-C85 \\sim
F16-C85
 with sigma of 0.02
 C95-F25 \\sim C100-F26
 with sigma of 0.02
 C95-C96 \\sim C97-C96 \\sim C95-C100 \\sim C98-C97 \\sim C99-C98 \\sim C100-C99
 with sigma of 0.02
 C95-F26 \\sim C99-F26 \\sim C100-F25 \\sim C96-F25
 with sigma of 0.04
 C98-C96 \\sim C99-C97 \\sim C100-C98 \\sim C95-C99 \\sim C100-C96 \\sim C95-C97
 with sigma of 0.04
3. Restrained planarity
 C95, C100, C99, C98, C97, C96, F25, F26
 with sigma of 0.1
4. Uiso/Uaniso restraints and constraints
C6A \\sim C6 \\sim C5A \\sim C5 \\sim C7 \\sim C4: within 2A with sigma of 0.01
and sigma for terminal atoms of 0.02 within 2A
F16A \\sim F16 \\sim C85 \\sim F18A \\sim F18 \\sim F17A \\sim F17: within 2A
with sigma of 0.01 and sigma for terminal atoms of 0.02 within 2A
C95 \\sim C100 \\sim C99 \\sim C98 \\sim C97 \\sim C96 \\sim F25 \\sim F26:
within 2A with sigma of 0.04 and sigma for terminal atoms of 0.08 within 2A
C20 \\sim C11 \\sim C12 \\sim C13 \\sim C14 \\sim C19 \\sim C1 \\sim C2 \\sim
C3 \\sim C8 \\sim C9 \\sim C10: within 2A with sigma of 0.01 and sigma for
terminal atoms of 0.02 within 2A
5. Rigid body (RIGU) restrains
 C95, C100, C99, C98, C97, C96, F25, F26
 with sigma for 1-2 distances of 0.004 and sigma for 1-3 distances of 0.004
6. Others
 Sof(C48A)=Sof(H48D)=Sof(H48E)=Sof(H48F)=Sof(C47A)=Sof(H47D)=Sof(H47E)=
 Sof(H47F)=Sof(C49A)=Sof(H49D)=Sof(H49E)=Sof(H49F)=1-FVAR(1)
 Sof(C48)=Sof(H48A)=Sof(H48B)=Sof(H48C)=Sof(C49)=Sof(H49A)=Sof(H49B)=Sof(H49C)=
 Sof(C47)=Sof(H47A)=Sof(H47B)=Sof(H47C)=FVAR(1)
 Sof(C6A)=Sof(H6AA)=Sof(H6AB)=Sof(H6AC)=Sof(C5A)=Sof(H5AA)=Sof(H5AB)=Sof(H5AC)=
 1-FVAR(2)
 Sof(C5)=Sof(H5A)=Sof(H5B)=Sof(H5C)=Sof(C6)=Sof(H6A)=Sof(H6B)=Sof(H6C)=FVAR(2)
 Sof(F16A)=Sof(F17A)=Sof(F18A)=1-FVAR(3)
 Sof(F17)=Sof(F18)=Sof(F16)=FVAR(3)
7.a Aromatic/amide H refined with riding coordinates:
 C2(H2), C44(H44), C68(H68), C74(H74), C66(H66), C22(H22), C80(H80), C82(H82),
 C41(H41), C76(H76), C13(H13), C51(H51), C50(H50), C84(H84), C72(H72), C12(H12),
  C42(H42), C92(H92), C88(H88), C33(H33), C19(H19), C64(H64), C54(H54),
 C36(H36), C61(H61), C20(H20), C29(H29), C28(H28), C62(H62), C8(H8), C55(H55),
 C90(H90), C9(H9), C99(H99), C98(H98), C97(H97), C96(H96)
7.b Idealised Me refined as rotating group:
 C16(H16A,H16B,H16C), C7(H7A,H7B,H7C), C18(H18A,H18B,H18C), C17(H17A,H17B,
 H17C), C59(H59A,H59B,H59C), C5(H5A,H5B,H5C), C58(H58A,H58B,H58C), C60(H60A,
 H60B,H60C), C6(H6A,H6B,H6C), C39(H39A,H39B,H39C), C26(H26A,H26B,H26C),
 C27(H27A,H27B,H27C), C38(H38A,H38B,H38C), C25(H25A,H25B,H25C), C40(H40A,H40B,
 H40C), C48(H48A,H48B,H48C), C49(H49A,H49B,H49C), C47(H47A,H47B,H47C),
 C48A(H48D,H48E,H48F), C47A(H47D,H47E,H47F), C49A(H49D,H49E,H49F), C6A(H6AA,
 H6AB,H6AC), C5A(H5AA,H5AB,H5AC)
;
_olex2_submission_special_instructions 'No special instructions were received'
_oxdiff_exptl_absorpt_empirical_details
;
Empirical correction (ABSPACK) includes:
- Absorption correction using spherical harmonics
- Frame scaling
;
_oxdiff_exptl_absorpt_empirical_full_max 1.335
_oxdiff_exptl_absorpt_empirical_full_min 0.830

loop_
_space_group_symop_operation_xyz
'x, y, z'
'-x+1/2, y+1/2, -z+1/2'
'-x, -y, -z'
'x-1/2, -y-1/2, z-1/2'

loop_
_atom_site_label
_atom_site_type_symbol
_atom_site_fract_x
_atom_site_fract_y
_atom_site_fract_z
_atom_site_U_iso_or_equiv
_atom_site_adp_type
_atom_site_occupancy
_atom_site_site_symmetry_order
_atom_site_calc_flag
_atom_site_refinement_flags_posn
_atom_site_refinement_flags_adp
_atom_site_refinement_flags_occupancy
_atom_site_disorder_assembly
_atom_site_disorder_group
Au1 Au 0.75097(3) 0.73115(2) 0.96129(2) 0.04380(12) Uani 1 1 d . . . . .
P1 P 0.66974(12) 0.67846(5) 0.97822(9) 0.0245(3) Uani 1 1 d . . . . .
Cl2 Cl 0.8427(2) 0.78504(8) 0.95006(18) 0.0558(10) Uani 0.828(9) 1 d . . . A 1
F7 F 1.2001(3) 0.52605(15) 0.7071(3) 0.0485(12) Uani 1 1 d . . . . .
F9 F 1.1566(4) 0.47442(14) 0.6416(3) 0.0529(13) Uani 1 1 d . . . . .
F4 F 0.7810(4) 0.73974(15) 0.6017(3) 0.0571(14) Uani 1 1 d . . . . .
F11 F 0.8817(4) 0.60686(17) 0.3919(3) 0.0550(13) Uani 1 1 d . . . . .
F10 F 1.0076(4) 0.57936(17) 0.3823(3) 0.0552(14) Uani 1 1 d . . . . .
F5 F 0.9133(3) 0.70914(15) 0.6426(3) 0.0518(13) Uani 1 1 d . . . . .
F3 F 0.5521(4) 0.65380(17) 0.7084(3) 0.0575(14) Uani 1 1 d . . . . .
F23 F 0.5751(4) 0.5317(2) 0.3467(3) 0.0684(17) Uani 1 1 d . . . . .
F6 F 0.8325(5) 0.70588(17) 0.5278(3) 0.0639(15) Uani 1 1 d . . . . .
F1 F 0.5023(4) 0.60612(17) 0.6360(4) 0.0649(16) Uani 1 1 d . . . . .
F14 F 1.0573(4) 0.61931(17) 0.8609(3) 0.0686(17) Uani 1 1 d . . . . .
F12 F 1.0197(4) 0.63131(16) 0.4487(3) 0.0598(15) Uani 1 1 d . . . . .
F2 F 0.4871(4) 0.6650(2) 0.5943(4) 0.083(2) Uani 1 1 d . . . . .
F24 F 0.5003(4) 0.5584(2) 0.4146(3) 0.077(2) Uani 1 1 d . . . . .
F8 F 1.2342(4) 0.52003(19) 0.6073(3) 0.0690(18) Uani 1 1 d . . . . .
F22 F 0.4666(4) 0.4990(2) 0.3738(3) 0.080(2) Uani 1 1 d . . . . .
F15 F 1.0492(5) 0.5892(2) 0.9557(3) 0.084(2) Uani 1 1 d . . . . .
F19 F 0.7055(5) 0.40417(19) 0.6271(4) 0.0792(19) Uani 1 1 d . . . . .
F20 F 0.7932(5) 0.3984(2) 0.5600(5) 0.097(3) Uani 1 1 d . . . . .
F17 F 0.7292(5) 0.4634(2) 0.8174(4) 0.070(2) Uani 0.840(9) 1 d D U P B 1
F21 F 0.6424(6) 0.3897(2) 0.5155(5) 0.111(3) Uani 1 1 d . . . . .
C2 C 0.7551(5) 0.6173(2) 1.0718(4) 0.0290(14) Uani 1 1 d . U . . .
H2 H 0.735490 0.602240 1.027583 0.035 Uiso 1 1 calc R U . . .
F13 F 1.1346(4) 0.5662(2) 0.8941(5) 0.095(3) Uani 1 1 d . . . . .
C45 C 0.5830(5) 0.5762(2) 0.8619(4) 0.0290(15) Uani 1 1 d . . . . .
C44 C 0.5923(5) 0.60978(19) 0.9059(4) 0.0245(13) Uani 1 1 d . . . . .
H44 H 0.547197 0.613929 0.931183 0.029 Uiso 1 1 calc R U . . .
F18 F 0.8674(6) 0.4438(2) 0.8742(6) 0.081(3) Uani 0.840(9) 1 d D U P B 1
C52 C 0.7314(5) 0.6322(2) 0.8769(4) 0.0262(14) Uani 1 1 d . . . . .
F16 F 0.7970(7) 0.4865(2) 0.9223(4) 0.078(3) Uani 0.840(9) 1 d D U P B 1
C1 C 0.7293(5) 0.6568(2) 1.0687(4) 0.0258(13) Uani 1 1 d . U . . .
C68 C 0.8194(5) 0.6335(2) 0.6143(4) 0.0320(16) Uani 1 1 d . . . . .
H68 H 0.881447 0.632615 0.609698 0.038 Uiso 1 1 calc R U . . .
C35 C 0.5755(5) 0.7873(2) 0.7732(4) 0.0354(17) Uani 1 1 d . . . . .
C73 C 1.0740(5) 0.5337(2) 0.5966(4) 0.0316(15) Uani 1 1 d . . . . .
C74 C 1.0638(6) 0.5529(2) 0.5310(4) 0.0346(16) Uani 1 1 d . . . . .
H74 H 1.113608 0.552742 0.509567 0.042 Uiso 1 1 calc R U . . .
C43 C 0.6644(5) 0.63753(19) 0.9146(4) 0.0247(13) Uani 1 1 d . . . . .
C53 C 0.8096(5) 0.6602(2) 0.8793(4) 0.0279(14) Uani 1 1 d . . . . .
C14 C 0.7193(5) 0.8046(2) 1.1711(4) 0.0323(15) Uani 1 1 d . U . . .
C10 C 0.7555(5) 0.6795(2) 1.1345(4) 0.0306(14) Uani 1 1 d . U . . .
C63 C 0.7768(5) 0.5979(2) 0.6246(4) 0.0303(15) Uani 1 1 d . . . . .
C3 C 0.8084(5) 0.5984(2) 1.1366(4) 0.0303(14) Uani 1 1 d . U . . .
C31 C 0.5161(5) 0.7384(2) 0.8719(4) 0.0287(15) Uani 1 1 d . . . . .
C66 C 0.6848(5) 0.6727(2) 0.6171(4) 0.0359(17) Uani 1 1 d . . . . .
H66 H 0.653282 0.697495 0.613225 0.043 Uiso 1 1 calc R U . . .
C75 C 0.9795(6) 0.5726(2) 0.4972(4) 0.0351(17) Uani 1 1 d . . . . .
C22 C 0.5100(5) 0.6638(2) 1.0202(4) 0.0301(15) Uani 1 1 d . . . . .
H22 H 0.550645 0.645277 1.052342 0.036 Uiso 1 1 calc R U . . .
C71 C 0.9145(5) 0.5540(2) 0.5960(4) 0.0300(15) Uani 1 1 d . . . . .
C81 C 0.8561(6) 0.5085(2) 0.8280(4) 0.0350(17) Uani 1 1 d . . . . .
C80 C 0.8224(5) 0.5151(2) 0.7524(4) 0.0311(15) Uani 1 1 d . . . . .
H80 H 0.770564 0.499684 0.723183 0.037 Uiso 1 1 calc R U . . .
C82 C 0.9298(6) 0.5309(2) 0.8733(4) 0.0379(18) Uani 1 1 d . . . . .
H82 H 0.952548 0.526502 0.925006 0.046 Uiso 1 1 calc R U . . .
C41 C 0.5322(6) 0.8032(2) 0.8215(4) 0.0382(18) Uani 1 1 d . . . . .
H41 H 0.522396 0.830933 0.821762 0.046 Uiso 1 1 calc R U . . .
C76 C 0.9058(5) 0.5727(2) 0.5284(4) 0.0330(16) Uani 1 1 d . . . . .
H76 H 0.848043 0.585803 0.503073 0.040 Uiso 1 1 calc R U . . .
C13 C 0.6409(5) 0.7795(2) 1.1435(4) 0.0338(15) Uani 1 1 d . U . . .
H13 H 0.578717 0.789904 1.134720 0.041 Uiso 1 1 calc R U . . .
C51 C 0.7213(5) 0.5986(2) 0.8320(4) 0.0335(16) Uani 1 1 d . . . . .
H51 H 0.765253 0.594389 0.805668 0.040 Uiso 1 1 calc R U . . .
C21 C 0.5460(5) 0.68624(19) 0.9732(4) 0.0242(13) Uani 1 1 d . . . . .
C50 C 0.6493(5) 0.5714(2) 0.8250(4) 0.0341(16) Uani 1 1 d . . . . .
H50 H 0.645191 0.548994 0.794191 0.041 Uiso 1 1 calc R U . . .
C84 C 0.9370(5) 0.5659(2) 0.7648(4) 0.0317(15) Uani 1 1 d . . . . .
H84 H 0.966237 0.585713 0.743965 0.038 Uiso 1 1 calc R U . . .
C72 C 1.0005(5) 0.5343(2) 0.6284(4) 0.0314(15) Uani 1 1 d . . . . .
H72 H 1.009487 0.520790 0.673642 0.038 Uiso 1 1 calc R U . . .
C87 C 0.7504(5) 0.5227(2) 0.5781(4) 0.0333(16) Uani 1 1 d . . . . .
C67 C 0.7748(5) 0.6700(2) 0.6104(4) 0.0326(16) Uani 1 1 d . . . . .
C77 C 1.1655(6) 0.5136(2) 0.6368(5) 0.0386(18) Uani 1 1 d . . . . .
C12 C 0.6515(6) 0.7399(2) 1.1285(4) 0.0364(16) Uani 1 1 d . U . . .
H12 H 0.596692 0.723662 1.110452 0.044 Uiso 1 1 calc R U . . .
C42 C 0.5032(6) 0.7794(2) 0.8692(4) 0.0356(17) Uani 1 1 d . . . . .
H42 H 0.473480 0.791270 0.901292 0.043 Uiso 1 1 calc R U . . .
C83 C 0.9694(5) 0.5600(2) 0.8403(4) 0.0338(16) Uani 1 1 d . . . . .
C79 C 0.8617(5) 0.5435(2) 0.7178(4) 0.0279(14) Uani 1 1 d . . . . .
C92 C 0.6750(5) 0.5349(3) 0.5153(4) 0.0391(18) Uani 1 1 d . . . . .
H92 H 0.666408 0.562385 0.504970 0.047 Uiso 1 1 calc R U . . .
C11 C 0.7407(5) 0.7237(2) 1.1396(4) 0.0280(14) Uani 1 1 d . U . . .
C88 C 0.7600(6) 0.4819(2) 0.5880(4) 0.0372(18) Uani 1 1 d . . . . .
H88 H 0.811628 0.471832 0.627213 0.045 Uiso 1 1 calc R U . . .
C33 C 0.5570(5) 0.7224(2) 0.8221(4) 0.0326(16) Uani 1 1 d . . . . .
H33 H 0.564962 0.694624 0.820727 0.039 Uiso 1 1 calc R U . . .
C32 C 0.4861(5) 0.7138(2) 0.9253(4) 0.0293(15) Uani 1 1 d . . . . .
C19 C 0.8084(6) 0.7875(2) 1.1804(5) 0.0408(17) Uani 1 1 d . U . . .
H19 H 0.863594 0.803522 1.197193 0.049 Uiso 1 1 calc R U . . .
C64 C 0.6865(5) 0.6019(2) 0.6333(4) 0.0339(16) Uani 1 1 d . . . . .
H64 H 0.654948 0.578886 0.642015 0.041 Uiso 1 1 calc R U . . .
C23 C 0.4171(6) 0.6677(2) 1.0216(4) 0.0353(17) Uani 1 1 d . . . . .
C15 C 0.7130(6) 0.8476(2) 1.1926(5) 0.0424(19) Uani 1 1 d . . . . .
C56 C 0.9565(5) 0.7128(3) 0.8771(4) 0.0381(18) Uani 1 1 d . . . . .
C54 C 0.8089(6) 0.6795(3) 0.8154(4) 0.042(2) Uani 1 1 d . . . . .
H54 H 0.759002 0.674318 0.770947 0.051 Uiso 1 1 calc R U . . .
C36 C 0.5864(6) 0.7463(2) 0.7744(4) 0.0370(17) Uani 1 1 d . . . . .
H36 H 0.614949 0.734423 0.741506 0.044 Uiso 1 1 calc R U . . .
C4 C 0.8371(5) 0.5550(2) 1.1338(4) 0.0408(18) Uani 1 1 d D U . . .
C65 C 0.6417(5) 0.6382(2) 0.6298(4) 0.0354(17) Uani 1 1 d . . . . .
C85 C 0.8146(6) 0.4762(3) 0.8617(5) 0.053(2) Uani 1 1 d D U . . .
C61 C 0.9603(6) 0.6919(3) 0.9396(5) 0.048(2) Uani 1 1 d . . . . .
H61 H 1.013593 0.695193 0.982639 0.058 Uiso 1 1 calc R U . . .
C20 C 0.8185(5) 0.7477(2) 1.1659(4) 0.0365(16) Uani 1 1 d . U . . .
H20 H 0.880377 0.737085 1.174243 0.044 Uiso 1 1 calc R U . . .
C46 C 0.5043(5) 0.5461(2) 0.8550(4) 0.0382(18) Uani 1 1 d D . . . .
C29 C 0.3944(5) 0.7184(2) 0.9286(5) 0.0393(18) Uani 1 1 d . . . . .
H29 H 0.353984 0.737539 0.897892 0.047 Uiso 1 1 calc R U . . .
C28 C 0.3603(6) 0.6959(2) 0.9752(5) 0.0410(19) Uani 1 1 d . . . . .
H28 H 0.296977 0.699840 0.975564 0.049 Uiso 1 1 calc R U . . .
C62 C 0.8881(6) 0.6661(3) 0.9416(4) 0.043(2) Uani 1 1 d . . . . .
H62 H 0.892397 0.652361 0.985934 0.051 Uiso 1 1 calc R U . . .
C37 C 0.6130(7) 0.8127(3) 0.7218(5) 0.045(2) Uani 1 1 d . . . . .
C91 C 0.6134(6) 0.5085(3) 0.4686(5) 0.045(2) Uani 1 1 d . . . . .
C78 C 0.9709(6) 0.5968(3) 0.4300(4) 0.043(2) Uani 1 1 d . . . . .
C16 C 0.6096(6) 0.8613(2) 1.1761(6) 0.050(2) Uani 1 1 d . . . . .
H16A H 0.575238 0.857508 1.123555 0.075 Uiso 1 1 calc R U . . .
H16B H 0.608596 0.889354 1.188570 0.075 Uiso 1 1 calc R U . . .
H16C H 0.578924 0.845800 1.205597 0.075 Uiso 1 1 calc R U . . .
C8 C 0.8311(6) 0.6207(2) 1.2005(4) 0.0436(18) Uani 1 1 d . U . . .
H8 H 0.865147 0.608738 1.246197 0.052 Uiso 1 1 calc R U . . .
C69 C 0.5468(6) 0.6409(3) 0.6410(5) 0.0413(19) Uani 1 1 d . . . . .
C55 C 0.8793(6) 0.7061(3) 0.8147(4) 0.044(2) Uani 1 1 d . . . . .
H55 H 0.874690 0.720058 0.770549 0.053 Uiso 1 1 calc R U . . .
C89 C 0.6959(6) 0.4554(3) 0.5419(5) 0.045(2) Uani 1 1 d . . . . .
C70 C 0.8246(6) 0.7060(2) 0.5953(5) 0.0414(19) Uani 1 1 d . . . . .
C24 C 0.3816(6) 0.6427(3) 1.0750(5) 0.046(2) Uani 1 1 d . . . . .
C86 C 1.0518(7) 0.5834(3) 0.8878(5) 0.048(2) Uani 1 1 d . . . . .
C94 C 0.5388(7) 0.5245(4) 0.4017(5) 0.059(3) Uani 1 1 d . . . . .
C7 C 0.9195(6) 0.5434(3) 1.2020(4) 0.045(2) Uani 1 1 d D U . . .
H7A H 0.974851 0.560044 1.205100 0.067 Uiso 1 1 calc R U . . .
H7B H 0.935883 0.515633 1.198156 0.067 Uiso 1 1 calc R U . . .
H7C H 0.900618 0.547204 1.246279 0.067 Uiso 1 1 calc R U . . .
C90 C 0.6226(6) 0.4684(3) 0.4817(5) 0.051(2) Uani 1 1 d . . . . .
H90 H 0.579811 0.450265 0.450117 0.061 Uiso 1 1 calc R U . . .
C57 C 1.0362(6) 0.7409(3) 0.8735(5) 0.048(2) Uani 1 1 d . . . . .
C9 C 0.8051(6) 0.6601(2) 1.1992(4) 0.0422(18) Uani 1 1 d . U . . .
H9 H 0.821975 0.674327 1.244304 0.051 Uiso 1 1 calc R U . . .
C18 C 0.7630(7) 0.8519(3) 1.2761(6) 0.063(3) Uani 1 1 d . . . . .
H18A H 0.734322 0.833591 1.302821 0.094 Uiso 1 1 calc R U . . .
H18B H 0.755856 0.879053 1.291288 0.094 Uiso 1 1 calc R U . . .
H18C H 0.830750 0.845718 1.287393 0.094 Uiso 1 1 calc R U . . .
C17 C 0.7617(7) 0.8747(3) 1.1520(7) 0.065(3) Uani 1 1 d . . . . .
H17A H 0.827614 0.866144 1.161378 0.098 Uiso 1 1 calc R U . . .
H17B H 0.760917 0.901882 1.169590 0.098 Uiso 1 1 calc R U . . .
H17C H 0.727864 0.873600 1.098927 0.098 Uiso 1 1 calc R U . . .
C59 C 0.9988(7) 0.7756(3) 0.8225(6) 0.069(3) Uani 1 1 d . . . . .
H59A H 0.963958 0.765797 0.773076 0.103 Uiso 1 1 calc R U . . .
H59B H 1.052179 0.792006 0.820007 0.103 Uiso 1 1 calc R U . . .
H59C H 0.956091 0.791348 0.841431 0.103 Uiso 1 1 calc R U . . .
C5 C 0.882(2) 0.5514(9) 1.0713(12) 0.045(5) Uani 0.57(6) 1 d D U P C 1
H5A H 0.834860 0.557939 1.023953 0.068 Uiso 0.57(6) 1 calc R U P C 1
H5B H 0.904948 0.524337 1.069585 0.068 Uiso 0.57(6) 1 calc R U P C 1
H5C H 0.936123 0.569781 1.080626 0.068 Uiso 0.57(6) 1 calc R U P C 1
B030 B 0.8259(6) 0.5542(3) 0.6295(4) 0.0298(17) Uani 1 1 d . . . . .
C93 C 0.7085(8) 0.4127(3) 0.5601(7) 0.063(3) Uani 1 1 d . . . . .
C58 C 1.1046(8) 0.7172(4) 0.8401(7) 0.076(3) Uani 1 1 d . . . . .
H58A H 1.129780 0.694114 0.871064 0.114 Uiso 1 1 calc R U . . .
H58B H 1.157323 0.734288 0.838496 0.114 Uiso 1 1 calc R U . . .
H58C H 1.069232 0.708493 0.790067 0.114 Uiso 1 1 calc R U . . .
C60 C 1.0951(8) 0.7549(4) 0.9486(6) 0.070(3) Uani 1 1 d . . . . .
H60A H 1.054755 0.769536 0.971564 0.104 Uiso 1 1 calc R U . . .
H60B H 1.145965 0.772206 0.943942 0.104 Uiso 1 1 calc R U . . .
H60C H 1.123149 0.732070 0.979392 0.104 Uiso 1 1 calc R U . . .
C6 C 0.7498(14) 0.5281(7) 1.117(2) 0.054(6) Uani 0.57(6) 1 d D U P C 1
H6A H 0.718958 0.531331 1.154654 0.081 Uiso 0.57(6) 1 calc R U P C 1
H6B H 0.769662 0.500509 1.115596 0.081 Uiso 0.57(6) 1 calc R U P C 1
H6C H 0.705043 0.535154 1.068366 0.081 Uiso 0.57(6) 1 calc R U P C 1
C39 C 0.6038(11) 0.8562(4) 0.7344(8) 0.091(4) Uani 1 1 d . . . . .
H39A H 0.636571 0.862492 0.786260 0.137 Uiso 1 1 calc R U . . .
H39B H 0.536416 0.863135 0.722049 0.137 Uiso 1 1 calc R U . . .
H39C H 0.632503 0.871252 0.702975 0.137 Uiso 1 1 calc R U . . .
C26 C 0.2735(8) 0.6465(4) 1.0584(7) 0.078(4) Uani 1 1 d . . . . .
H26A H 0.253594 0.630821 1.094208 0.117 Uiso 1 1 calc R U . . .
H26B H 0.240940 0.636770 1.008512 0.117 Uiso 1 1 calc R U . . .
H26C H 0.256934 0.674282 1.062069 0.117 Uiso 1 1 calc R U . . .
C27 C 0.4268(10) 0.6592(4) 1.1523(6) 0.090(4) Uani 1 1 d . . . . .
H27A H 0.406138 0.686568 1.154058 0.135 Uiso 1 1 calc R U . . .
H27B H 0.496196 0.658357 1.164838 0.135 Uiso 1 1 calc R U . . .
H27C H 0.407116 0.643226 1.187820 0.135 Uiso 1 1 calc R U . . .
C38 C 0.7208(9) 0.8053(5) 0.7416(8) 0.100(5) Uani 1 1 d . . . . .
H38A H 0.747375 0.822877 0.712235 0.150 Uiso 1 1 calc R U . . .
H38B H 0.732061 0.777765 0.730984 0.150 Uiso 1 1 calc R U . . .
H38C H 0.751611 0.810684 0.794173 0.150 Uiso 1 1 calc R U . . .
C25 C 0.4038(11) 0.5999(3) 1.0690(9) 0.098(5) Uani 1 1 d . . . . .
H25A H 0.378962 0.584381 1.102259 0.147 Uiso 1 1 calc R U . . .
H25B H 0.472800 0.596355 1.082771 0.147 Uiso 1 1 calc R U . . .
H25C H 0.374035 0.590961 1.018154 0.147 Uiso 1 1 calc R U . . .
C40 C 0.5641(12) 0.8020(5) 0.6441(6) 0.122(7) Uani 1 1 d . . . . .
H40A H 0.498659 0.811913 0.629264 0.183 Uiso 1 1 calc R U . . .
H40B H 0.563306 0.773152 0.638803 0.183 Uiso 1 1 calc R U . . .
H40C H 0.597862 0.813738 0.612551 0.183 Uiso 1 1 calc R U . . .
C48 C 0.4390(12) 0.5565(5) 0.9001(11) 0.053(5) Uani 0.614(17) 1 d D . P D 1
H48A H 0.412705 0.582988 0.886675 0.079 Uiso 0.614(17) 1 calc R U P D 1
H48B H 0.475414 0.555851 0.952751 0.079 Uiso 0.614(17) 1 calc R U P D 1
H48C H 0.387087 0.537223 0.889937 0.079 Uiso 0.614(17) 1 calc R U P D 1
C49 C 0.4407(10) 0.5465(5) 0.7723(7) 0.057(5) Uani 0.614(17) 1 d D . P D 1
H49A H 0.392146 0.525802 0.764139 0.085 Uiso 0.614(17) 1 calc R U P D 1
H49B H 0.480307 0.541588 0.740657 0.085 Uiso 0.614(17) 1 calc R U P D 1
H49C H 0.409665 0.572302 0.760217 0.085 Uiso 0.614(17) 1 calc R U P D 1
C47 C 0.5439(12) 0.5046(4) 0.8728(13) 0.069(6) Uani 0.614(17) 1 d D . P D 1
H47A H 0.579855 0.502793 0.925469 0.104 Uiso 0.614(17) 1 calc R U P D 1
H47B H 0.586042 0.498584 0.843639 0.104 Uiso 0.614(17) 1 calc R U P D 1
H47C H 0.491417 0.485525 0.860932 0.104 Uiso 0.614(17) 1 calc R U P D 1
N1 N 0.6822(7) 0.8190(2) 0.9954(5) 0.062(3) Uani 0.97(3) 1 d . . . . .
C48A C 0.5325(19) 0.5237(8) 0.9296(12) 0.064(9) Uani 0.386(17) 1 d D . P D 2
H48D H 0.527369 0.541500 0.968603 0.095 Uiso 0.386(17) 1 calc R U P D 2
H48E H 0.598085 0.514196 0.941481 0.095 Uiso 0.386(17) 1 calc R U P D 2
H48F H 0.489735 0.501090 0.925841 0.095 Uiso 0.386(17) 1 calc R U P D 2
C47A C 0.496(2) 0.5146(7) 0.7963(15) 0.064(9) Uani 0.386(17) 1 d D . P D 2
H47D H 0.446983 0.495398 0.797929 0.096 Uiso 0.386(17) 1 calc R U P D 2
H47E H 0.556955 0.501129 0.805775 0.096 Uiso 0.386(17) 1 calc R U P D 2
H47F H 0.477853 0.527086 0.747560 0.096 Uiso 0.386(17) 1 calc R U P D 2
C49A C 0.4093(12) 0.5664(7) 0.846(2) 0.059(8) Uani 0.386(17) 1 d D . P D 2
H49D H 0.360117 0.546303 0.841833 0.089 Uiso 0.386(17) 1 calc R U P D 2
H49E H 0.391761 0.582758 0.801529 0.089 Uiso 0.386(17) 1 calc R U P D 2
H49F H 0.414892 0.583043 0.889220 0.089 Uiso 0.386(17) 1 calc R U P D 2
C6A C 0.755(2) 0.5312(11) 1.146(3) 0.058(7) Uani 0.43(6) 1 d D U P C 2
H6AA H 0.747324 0.538608 1.193561 0.087 Uiso 0.43(6) 1 calc R U P C 2
H6AB H 0.769145 0.502896 1.146353 0.087 Uiso 0.43(6) 1 calc R U P C 2
H6AC H 0.695965 0.536881 1.106311 0.087 Uiso 0.43(6) 1 calc R U P C 2
C5A C 0.851(3) 0.5426(11) 1.0610(13) 0.051(6) Uani 0.43(6) 1 d D U P C 2
H5AA H 0.791770 0.546675 1.020540 0.076 Uiso 0.43(6) 1 calc R U P C 2
H5AB H 0.868570 0.514540 1.063402 0.076 Uiso 0.43(6) 1 calc R U P C 2
H5AC H 0.901788 0.558446 1.052233 0.076 Uiso 0.43(6) 1 calc R U P C 2
F16A F 0.7303(16) 0.4839(11) 0.867(2) 0.074(6) Uani 0.160(9) 1 d D U P B 2
F17A F 0.814(3) 0.4421(7) 0.829(2) 0.074(7) Uani 0.160(9) 1 d D U P B 2
F18A F 0.871(2) 0.4701(10) 0.9311(11) 0.069(6) Uani 0.160(9) 1 d D U P B 2
C95 C 0.5013(18) 0.6083(8) 1.3129(14) 0.080(11) Uani 0.22(3) 1 d D U . E -1
C100 C 0.5788(18) 0.6031(8) 1.2878(13) 0.082(11) Uani 0.21(3) 1 d D U . E -1
C99 C 0.6682(18) 0.6164(10) 1.3292(16) 0.089(11) Uani 0.25(3) 1 d D U . E -1
H99 H 0.721093 0.613141 1.311759 0.107 Uiso 0.1(2) 1 calc R U . E -1
C98 C 0.679(2) 0.6346(8) 1.3967(15) 0.088(10) Uani 0.39(3) 1 d D U . E -1
H98 H 0.740470 0.643507 1.425747 0.105 Uiso 0.2(2) 1 calc R U . E -1
C97 C 0.602(2) 0.6399(12) 1.4222(16) 0.084(11) Uani 0.24(3) 1 d D U . E -1
H97 H 0.610576 0.652023 1.468714 0.101 Uiso 0.19(19) 1 calc R U . E -1
C96 C 0.512(2) 0.6275(12) 1.3793(17) 0.083(11) Uani 0.21(3) 1 d D U . E -1
H96 H 0.458332 0.632190 1.395277 0.100 Uiso 0.3(2) 1 calc R U . E -1
F25 F 0.416(2) 0.5949(10) 1.2720(17) 0.095(14) Uani 0.188(18) 1 d D U . E -1
F26 F 0.568(3) 0.5844(11) 1.2235(15) 0.105(15) Uani 0.194(18) 1 d D U . E -1

loop_
_atom_site_aniso_label
_atom_site_aniso_U_11
_atom_site_aniso_U_22
_atom_site_aniso_U_33
_atom_site_aniso_U_23
_atom_site_aniso_U_13
_atom_site_aniso_U_12
Au1 0.0457(2) 0.03074(17) 0.0450(2) 0.00425(14) -0.00003(15) -0.01364(15)
P1 0.0250(8) 0.0197(8) 0.0264(8) -0.0026(6) 0.0044(7) 0.0001(6)
Cl2 0.0544(18) 0.0363(14) 0.084(2) -0.0082(13) 0.0323(15) -0.0151(11)
F7 0.037(3) 0.051(3) 0.051(3) -0.007(2) 0.004(2) 0.006(2)
F9 0.061(3) 0.032(2) 0.060(3) -0.001(2) 0.011(3) 0.007(2)
F4 0.048(3) 0.038(3) 0.082(4) 0.003(3) 0.016(3) 0.004(2)
F11 0.058(3) 0.070(4) 0.036(3) 0.017(2) 0.013(2) 0.005(3)
F10 0.065(3) 0.075(4) 0.032(2) 0.003(2) 0.024(2) -0.006(3)
F5 0.033(3) 0.051(3) 0.067(3) 0.005(3) 0.010(2) -0.007(2)
F3 0.046(3) 0.076(4) 0.055(3) -0.026(3) 0.022(3) -0.003(3)
F23 0.054(3) 0.115(5) 0.033(3) -0.006(3) 0.009(2) 0.002(3)
F6 0.093(4) 0.056(3) 0.048(3) 0.005(3) 0.030(3) -0.014(3)
F1 0.039(3) 0.064(4) 0.098(5) -0.036(3) 0.030(3) -0.015(3)
F14 0.079(4) 0.051(3) 0.056(3) -0.003(3) -0.007(3) -0.019(3)
F12 0.082(4) 0.048(3) 0.051(3) 0.010(2) 0.022(3) -0.020(3)
F2 0.038(3) 0.124(6) 0.085(4) 0.042(4) 0.019(3) 0.028(3)
F24 0.052(3) 0.120(6) 0.046(3) -0.019(3) -0.002(3) 0.029(4)
F8 0.049(3) 0.093(5) 0.079(4) 0.033(3) 0.041(3) 0.026(3)
F22 0.041(3) 0.138(6) 0.049(3) -0.027(4) -0.001(3) -0.019(4)
F15 0.099(5) 0.106(5) 0.033(3) -0.016(3) 0.003(3) -0.031(4)
F19 0.101(5) 0.057(4) 0.085(5) 0.001(3) 0.037(4) 0.006(4)
F20 0.081(5) 0.058(4) 0.171(8) -0.020(5) 0.067(5) 0.004(3)
F17 0.078(5) 0.073(5) 0.059(4) 0.015(4) 0.022(4) -0.033(4)
F21 0.118(6) 0.061(4) 0.117(6) -0.019(4) -0.018(5) -0.035(4)
C2 0.031(3) 0.025(3) 0.027(3) -0.002(3) 0.004(3) -0.002(3)
F13 0.041(3) 0.079(5) 0.137(7) -0.037(4) -0.011(4) 0.004(3)
C45 0.029(4) 0.028(3) 0.026(3) -0.003(3) 0.005(3) 0.000(3)
C44 0.023(3) 0.022(3) 0.029(3) -0.003(3) 0.010(3) -0.001(3)
F18 0.085(6) 0.047(4) 0.120(7) 0.036(4) 0.046(5) 0.016(4)
C52 0.025(3) 0.028(3) 0.024(3) -0.002(3) 0.005(3) 0.005(3)
F16 0.127(7) 0.073(5) 0.059(4) -0.012(4) 0.065(5) -0.034(5)
C1 0.023(3) 0.027(3) 0.028(3) -0.001(3) 0.009(3) 0.001(2)
C68 0.029(4) 0.041(4) 0.026(3) 0.002(3) 0.009(3) 0.002(3)
C35 0.031(4) 0.040(4) 0.036(4) -0.002(3) 0.011(3) 0.000(3)
C73 0.036(4) 0.031(4) 0.031(4) -0.002(3) 0.015(3) 0.000(3)
C74 0.043(4) 0.033(4) 0.033(4) -0.003(3) 0.019(3) -0.004(3)
C43 0.023(3) 0.024(3) 0.024(3) 0.001(3) 0.004(3) 0.005(3)
C53 0.020(3) 0.035(4) 0.029(3) 0.000(3) 0.007(3) 0.000(3)
C14 0.030(3) 0.031(3) 0.036(3) -0.005(3) 0.010(3) 0.003(3)
C10 0.029(3) 0.032(3) 0.029(3) -0.005(3) 0.007(3) 0.003(3)
C63 0.025(3) 0.037(4) 0.027(3) 0.000(3) 0.005(3) 0.000(3)
C3 0.034(3) 0.029(3) 0.027(3) 0.002(3) 0.008(3) 0.000(3)
C31 0.025(3) 0.029(4) 0.028(3) -0.002(3) 0.002(3) 0.004(3)
C66 0.031(4) 0.041(4) 0.029(4) -0.002(3) 0.000(3) 0.005(3)
C75 0.043(4) 0.034(4) 0.026(4) -0.001(3) 0.007(3) -0.007(3)
C22 0.033(4) 0.029(4) 0.030(4) -0.006(3) 0.011(3) -0.001(3)
C71 0.033(4) 0.031(4) 0.025(3) -0.003(3) 0.008(3) -0.003(3)
C81 0.045(4) 0.030(4) 0.037(4) 0.002(3) 0.022(4) 0.007(3)
C80 0.034(4) 0.032(4) 0.031(4) -0.002(3) 0.015(3) 0.003(3)
C82 0.047(5) 0.038(4) 0.028(4) 0.002(3) 0.011(3) 0.015(4)
C41 0.041(4) 0.031(4) 0.045(5) -0.004(3) 0.017(4) 0.002(3)
C76 0.034(4) 0.037(4) 0.027(4) 0.001(3) 0.008(3) -0.001(3)
C13 0.025(3) 0.036(4) 0.040(4) -0.004(3) 0.009(3) 0.004(3)
C51 0.032(4) 0.038(4) 0.032(4) -0.006(3) 0.012(3) 0.002(3)
C21 0.024(3) 0.023(3) 0.027(3) -0.009(3) 0.011(3) -0.001(3)
C50 0.037(4) 0.028(4) 0.036(4) -0.010(3) 0.010(3) 0.002(3)
C84 0.032(4) 0.033(4) 0.031(4) 0.001(3) 0.012(3) 0.001(3)
C72 0.034(4) 0.029(4) 0.033(4) 0.002(3) 0.014(3) -0.002(3)
C87 0.028(4) 0.045(4) 0.031(4) -0.007(3) 0.015(3) -0.005(3)
C67 0.032(4) 0.040(4) 0.024(3) -0.001(3) 0.005(3) -0.001(3)
C77 0.044(5) 0.036(4) 0.043(4) 0.005(3) 0.024(4) 0.003(3)
C12 0.036(4) 0.035(4) 0.034(3) -0.007(3) 0.006(3) -0.003(3)
C42 0.037(4) 0.031(4) 0.041(4) -0.003(3) 0.015(3) 0.004(3)
C83 0.034(4) 0.034(4) 0.031(4) 0.001(3) 0.007(3) 0.006(3)
C79 0.027(4) 0.030(4) 0.030(4) 0.000(3) 0.014(3) 0.003(3)
C92 0.033(4) 0.056(5) 0.030(4) -0.008(4) 0.013(3) -0.004(4)
C11 0.019(3) 0.034(3) 0.036(3) -0.012(3) 0.016(2) 0.007(2)
C88 0.031(4) 0.049(5) 0.033(4) -0.012(3) 0.013(3) -0.005(3)
C33 0.039(4) 0.031(4) 0.026(4) 0.000(3) 0.009(3) 0.009(3)
C32 0.029(4) 0.026(3) 0.031(4) -0.006(3) 0.007(3) 0.004(3)
C19 0.031(4) 0.033(4) 0.051(4) -0.008(3) 0.003(3) 0.001(3)
C64 0.031(4) 0.040(4) 0.026(4) 0.001(3) 0.003(3) -0.001(3)
C23 0.039(4) 0.033(4) 0.039(4) -0.010(3) 0.020(3) -0.004(3)
C15 0.037(4) 0.030(4) 0.057(5) -0.008(4) 0.009(4) 0.001(3)
C56 0.026(4) 0.047(5) 0.040(4) 0.005(4) 0.009(3) -0.003(3)
C54 0.037(4) 0.061(5) 0.025(4) 0.003(4) 0.004(3) -0.014(4)
C36 0.040(4) 0.041(4) 0.034(4) 0.000(3) 0.017(3) 0.007(3)
C4 0.050(4) 0.028(4) 0.037(4) 0.001(3) 0.002(3) 0.004(3)
C65 0.030(4) 0.045(4) 0.028(4) -0.006(3) 0.004(3) 0.001(3)
C85 0.076(6) 0.040(4) 0.051(5) 0.005(4) 0.034(4) 0.004(4)
C61 0.028(4) 0.067(6) 0.039(4) 0.012(4) -0.004(3) -0.014(4)
C20 0.026(3) 0.035(4) 0.046(4) -0.007(3) 0.008(3) 0.003(3)
C46 0.034(4) 0.027(4) 0.052(5) -0.011(3) 0.011(4) -0.004(3)
C29 0.026(4) 0.041(4) 0.051(5) -0.002(4) 0.012(3) 0.009(3)
C28 0.031(4) 0.043(5) 0.054(5) -0.003(4) 0.020(4) 0.000(3)
C62 0.035(4) 0.050(5) 0.035(4) 0.014(4) -0.002(3) -0.006(4)
C37 0.050(5) 0.047(5) 0.041(5) 0.003(4) 0.021(4) -0.002(4)
C91 0.029(4) 0.073(6) 0.035(4) -0.018(4) 0.012(3) -0.005(4)
C78 0.052(5) 0.047(5) 0.033(4) 0.001(4) 0.018(4) -0.008(4)
C16 0.044(5) 0.031(4) 0.073(6) -0.004(4) 0.016(5) 0.008(4)
C8 0.056(4) 0.039(4) 0.027(3) -0.001(3) 0.001(3) 0.008(3)
C69 0.033(4) 0.048(5) 0.042(4) -0.009(4) 0.010(4) 0.003(4)
C55 0.035(4) 0.064(6) 0.030(4) 0.007(4) 0.005(3) -0.016(4)
C89 0.043(5) 0.048(5) 0.050(5) -0.017(4) 0.023(4) -0.011(4)
C70 0.037(4) 0.041(4) 0.040(4) -0.001(4) 0.004(4) 0.004(4)
C24 0.047(5) 0.049(5) 0.050(5) -0.005(4) 0.028(4) -0.007(4)
C86 0.048(5) 0.046(5) 0.039(5) -0.002(4) 0.001(4) -0.001(4)
C94 0.037(5) 0.098(8) 0.038(5) -0.016(5) 0.005(4) -0.001(5)
C7 0.054(5) 0.039(4) 0.036(4) 0.006(3) 0.006(4) 0.011(4)
C90 0.042(5) 0.070(6) 0.044(5) -0.028(5) 0.017(4) -0.012(4)
C57 0.027(4) 0.063(6) 0.050(5) 0.012(4) 0.008(4) -0.011(4)
C9 0.053(4) 0.041(4) 0.028(3) -0.009(3) 0.006(3) 0.006(3)
C18 0.057(6) 0.053(6) 0.067(7) -0.030(5) 0.004(5) 0.003(5)
C17 0.055(6) 0.035(5) 0.111(9) 0.007(5) 0.034(6) 0.000(4)
C59 0.052(6) 0.068(7) 0.078(7) 0.024(6) 0.009(5) -0.022(5)
C5 0.065(12) 0.034(10) 0.028(7) -0.008(6) 0.002(8) 0.016(8)
B030 0.030(4) 0.035(4) 0.024(4) 0.001(3) 0.009(3) -0.001(3)
C93 0.062(7) 0.054(6) 0.075(7) -0.027(5) 0.026(6) -0.012(5)
C58 0.049(6) 0.090(9) 0.094(9) 0.005(7) 0.029(6) -0.015(6)
C60 0.055(6) 0.083(8) 0.061(6) 0.007(6) 0.005(5) -0.035(6)
C6 0.054(9) 0.030(7) 0.061(13) -0.009(9) -0.007(9) -0.006(6)
C39 0.139(13) 0.065(8) 0.095(10) 0.006(7) 0.073(10) -0.020(8)
C26 0.057(7) 0.094(9) 0.096(9) 0.008(7) 0.040(7) -0.016(6)
C27 0.102(10) 0.130(12) 0.047(6) -0.006(7) 0.037(7) -0.044(9)
C38 0.069(8) 0.139(13) 0.101(10) 0.052(10) 0.042(8) 0.013(8)
C25 0.136(12) 0.056(7) 0.152(13) 0.029(8) 0.118(12) 0.010(7)
C40 0.161(15) 0.162(15) 0.030(5) 0.015(7) 0.013(7) -0.098(12)
C48 0.046(9) 0.040(8) 0.084(13) -0.014(9) 0.038(10) -0.013(7)
C49 0.037(8) 0.074(12) 0.056(10) -0.022(8) 0.010(7) -0.017(8)
C47 0.056(10) 0.029(8) 0.13(2) 0.002(9) 0.035(12) -0.004(7)
N1 0.086(7) 0.044(5) 0.057(6) -0.006(4) 0.022(5) 0.014(4)
C48A 0.057(16) 0.040(14) 0.08(2) 0.019(13) -0.001(14) -0.016(12)
C47A 0.067(19) 0.052(16) 0.08(2) -0.034(15) 0.032(16) -0.024(14)
C49A 0.039(14) 0.042(14) 0.09(2) -0.008(14) 0.003(14) -0.007(11)
C6A 0.058(10) 0.031(9) 0.061(14) -0.004(12) -0.017(12) -0.006(8)
C5A 0.075(14) 0.031(11) 0.032(9) -0.021(8) -0.004(10) 0.013(11)
F16A 0.092(11) 0.070(11) 0.071(11) 0.011(11) 0.039(10) -0.011(11)
F17A 0.095(12) 0.050(10) 0.080(11) 0.014(10) 0.033(11) -0.007(11)
F18A 0.096(11) 0.054(11) 0.067(10) 0.029(10) 0.042(10) -0.016(10)
C95 0.098(17) 0.06(2) 0.062(17) 0.013(15) -0.002(13) -0.019(16)
C100 0.101(18) 0.07(2) 0.056(16) 0.006(15) -0.003(13) -0.014(16)
C99 0.095(18) 0.08(2) 0.075(17) 0.002(16) -0.005(14) -0.009(17)
C98 0.095(18) 0.067(18) 0.075(16) 0.003(13) -0.011(14) 0.001(15)
C97 0.10(2) 0.05(2) 0.075(19) 0.005(16) -0.004(14) -0.010(17)
C96 0.10(2) 0.07(2) 0.064(18) 0.010(16) 0.003(14) -0.016(18)
F25 0.106(19) 0.09(3) 0.07(2) 0.016(17) -0.006(15) -0.036(19)
F26 0.12(3) 0.10(3) 0.063(17) -0.010(16) -0.008(16) 0.01(2)

loop_
_atom_type_symbol
_atom_type_description
_atom_type_scat_dispersion_real
_atom_type_scat_dispersion_imag
_atom_type_scat_source
C C 0.0181 0.0091 'International Tables Vol C Tables 4.2.6.8 and 6.1.1.4'
H H 0.0000 0.0000 'International Tables Vol C Tables 4.2.6.8 and 6.1.1.4'
Au Au -4.4197 7.2980 'International Tables Vol C Tables 4.2.6.8 and 6.1.1.4'
B B 0.0090 0.0039 'International Tables Vol C Tables 4.2.6.8 and 6.1.1.4'
Cl Cl 0.3639 0.7018 'International Tables Vol C Tables 4.2.6.8 and 6.1.1.4'
F F 0.0727 0.0534 'International Tables Vol C Tables 4.2.6.8 and 6.1.1.4'
N N 0.0311 0.0180 'International Tables Vol C Tables 4.2.6.8 and 6.1.1.4'
P P 0.2955 0.4335 'International Tables Vol C Tables 4.2.6.8 and 6.1.1.4'

loop_
_exptl_crystal_face_index_h
_exptl_crystal_face_index_k
_exptl_crystal_face_index_l
_exptl_crystal_face_perp_dist
1 -1 2 0.0212
-1 -2 2 0.0425
-2 -2 1 0.0481
-2 -1 0 0.0454
-1 1 -2 0.0265
2 2 -1 0.0446
1 -1 1 0.0256
0 -19 6 0.0330
1 2 0 0.0360
-3 15 -7 0.0244
0 -1 0 0.0350
0 1 0 0.0301
2 -2 1 0.0301
0 2 1 0.0186
0 -2 -1 0.0297
2 1 1 0.0241
0 -1 2 0.0216

loop_
_geom_angle_atom_site_label_1
_geom_angle_atom_site_label_2
_geom_angle_atom_site_label_3
_geom_angle
_geom_angle_site_symmetry_1
_geom_angle_site_symmetry_3
_geom_angle_publ_flag
P1 Au1 Cl2 176.59(10) . . ?
C1 P1 Au1 109.6(2) . . ?
C43 P1 Au1 114.9(2) . . ?
C43 P1 C1 103.4(3) . . ?
C21 P1 Au1 117.1(2) . . ?
C21 P1 C1 106.6(3) . . ?
C21 P1 C43 104.0(3) . . ?
C1 C2 H2 118.3 . . ?
C1 C2 C3 123.4(7) . . ?
C3 C2 H2 118.3 . . ?
C44 C45 C46 121.6(6) . . ?
C50 C45 C44 116.7(7) . . ?
C50 C45 C46 121.6(6) . . ?
C45 C44 H44 118.4 . . ?
C43 C44 C45 123.2(6) . . ?
C43 C44 H44 118.4 . . ?
C43 C52 C53 124.8(6) . . ?
C51 C52 C43 117.3(7) . . ?
C51 C52 C53 117.9(6) . . ?
C2 C1 P1 118.1(5) . . ?
C2 C1 C10 119.2(6) . . ?
C10 C1 P1 122.5(5) . . ?
C63 C68 H68 118.6 . . ?
C67 C68 H68 118.6 . . ?
C67 C68 C63 122.8(7) . . ?
C41 C35 C36 116.8(7) . . ?
C41 C35 C37 122.9(7) . . ?
C36 C35 C37 120.3(7) . . ?
C74 C73 C72 120.5(7) . . ?
C74 C73 C77 120.3(7) . . ?
C72 C73 C77 119.1(7) . . ?
C73 C74 H74 120.7 . . ?
C73 C74 C75 118.5(7) . . ?
C75 C74 H74 120.7 . . ?
C44 C43 P1 117.5(5) . . ?
C44 C43 C52 119.4(6) . . ?
C52 C43 P1 123.1(5) . . ?
C54 C53 C52 119.0(6) . . ?
C54 C53 C62 117.4(7) . . ?
C62 C53 C52 123.4(7) . . ?
C13 C14 C15 124.4(7) . . ?
C19 C14 C13 115.8(7) . . ?
C19 C14 C15 119.7(7) . . ?
C1 C10 C11 125.7(6) . . ?
C9 C10 C1 116.9(7) . . ?
C9 C10 C11 117.2(6) . . ?
C68 C63 C64 115.0(7) . . ?
C68 C63 B030 124.9(6) . . ?
C64 C63 B030 120.1(7) . . ?
C2 C3 C4 119.5(6) . . ?
C8 C3 C2 116.5(7) . . ?
C8 C3 C4 124.0(7) . . ?
C42 C31 C32 121.0(7) . . ?
C33 C31 C42 116.4(7) . . ?
C33 C31 C32 122.5(6) . . ?
C67 C66 H66 121.0 . . ?
C67 C66 C65 118.0(7) . . ?
C65 C66 H66 121.0 . . ?
C74 C75 C76 120.9(7) . . ?
C74 C75 C78 119.1(7) . . ?
C76 C75 C78 119.8(7) . . ?
C21 C22 H22 118.6 . . ?
C23 C22 H22 118.6 . . ?
C23 C22 C21 122.7(7) . . ?
C76 C71 B030 120.4(7) . . ?
C72 C71 C76 115.3(7) . . ?
C72 C71 B030 124.2(6) . . ?
C80 C81 C85 120.2(7) . . ?
C82 C81 C80 121.0(7) . . ?
C82 C81 C85 118.7(7) . . ?
C81 C80 H80 118.8 . . ?
C81 C80 C79 122.4(7) . . ?
C79 C80 H80 118.8 . . ?
C81 C82 H82 121.1 . . ?
C81 C82 C83 117.8(7) . . ?
C83 C82 H82 121.1 . . ?
C35 C41 H41 119.5 . . ?
C42 C41 C35 121.0(7) . . ?
C42 C41 H41 119.5 . . ?
C75 C76 C71 122.1(7) . . ?
C75 C76 H76 119.0 . . ?
C71 C76 H76 119.0 . . ?
C14 C13 H13 119.1 . . ?
C12 C13 C14 121.8(7) . . ?
C12 C13 H13 119.1 . . ?
C52 C51 H51 119.0 . . ?
C50 C51 C52 121.9(7) . . ?
C50 C51 H51 119.0 . . ?
C22 C21 P1 117.9(5) . . ?
C22 C21 C32 119.0(6) . . ?
C32 C21 P1 123.2(5) . . ?
C45 C50 H50 119.3 . . ?
C51 C50 C45 121.4(7) . . ?
C51 C50 H50 119.3 . . ?
C83 C84 H84 119.0 . . ?
C83 C84 C79 122.0(7) . . ?
C79 C84 H84 119.0 . . ?
C73 C72 H72 118.7 . . ?
C71 C72 C73 122.7(7) . . ?
C71 C72 H72 118.7 . . ?
C92 C87 B030 121.8(7) . . ?
C88 C87 C92 115.0(7) . . ?
C88 C87 B030 123.0(7) . . ?
C68 C67 C70 118.5(7) . . ?
C66 C67 C68 120.6(7) . . ?
C66 C67 C70 120.9(7) . . ?
F7 C77 C73 111.7(6) . . ?
F9 C77 F7 104.9(6) . . ?
F9 C77 C73 113.1(7) . . ?
F8 C77 F7 105.7(7) . . ?
F8 C77 F9 107.2(7) . . ?
F8 C77 C73 113.5(7) . . ?
C13 C12 H12 119.6 . . ?
C11 C12 C13 120.9(7) . . ?
C11 C12 H12 119.6 . . ?
C31 C42 H42 118.8 . . ?
C41 C42 C31 122.4(7) . . ?
C41 C42 H42 118.8 . . ?
C82 C83 C86 118.7(7) . . ?
C84 C83 C82 121.0(7) . . ?
C84 C83 C86 120.2(7) . . ?
C80 C79 C84 115.7(7) . . ?
C80 C79 B030 126.2(7) . . ?
C84 C79 B030 118.0(6) . . ?
C87 C92 H92 118.6 . . ?
C91 C92 C87 122.7(9) . . ?
C91 C92 H92 118.6 . . ?
C12 C11 C10 122.0(7) . . ?
C20 C11 C10 119.0(6) . . ?
C20 C11 C12 118.4(7) . . ?
C87 C88 H88 119.0 . . ?
C87 C88 C89 122.0(8) . . ?
C89 C88 H88 119.0 . . ?
C31 C33 H33 119.4 . . ?
C36 C33 C31 121.2(7) . . ?
C36 C33 H33 119.4 . . ?
C21 C32 C31 123.6(6) . . ?
C29 C32 C31 118.3(7) . . ?
C29 C32 C21 118.1(7) . . ?
C14 C19 H19 119.0 . . ?
C20 C19 C14 122.1(7) . . ?
C20 C19 H19 119.0 . . ?
C63 C64 H64 118.7 . . ?
C65 C64 C63 122.6(7) . . ?
C65 C64 H64 118.7 . . ?
C22 C23 C28 117.1(7) . . ?
C22 C23 C24 120.5(7) . . ?
C28 C23 C24 122.4(7) . . ?
C14 C15 C16 112.1(7) . . ?
C14 C15 C18 108.6(7) . . ?
C16 C15 C18 107.9(8) . . ?
C17 C15 C14 111.1(7) . . ?
C17 C15 C16 108.4(8) . . ?
C17 C15 C18 108.6(8) . . ?
C61 C56 C55 117.3(7) . . ?
C61 C56 C57 122.5(7) . . ?
C55 C56 C57 120.1(7) . . ?
C53 C54 H54 119.3 . . ?
C55 C54 C53 121.4(7) . . ?
C55 C54 H54 119.3 . . ?
C35 C36 H36 119.0 . . ?
C33 C36 C35 122.1(7) . . ?
C33 C36 H36 119.0 . . ?
C3 C4 C5 107.1(11) . . ?
C3 C4 C6A 104.7(17) . . ?
C7 C4 C3 111.9(6) . . ?
C7 C4 C5 102.3(12) . . ?
C7 C4 C6 115.1(14) . . ?
C7 C4 C6A 101.2(17) . . ?
C7 C4 C5A 113.8(17) . . ?
C6 C4 C3 110.6(12) . . ?
C6 C4 C5 109.2(12) . . ?
C5A C4 C3 114.5(15) . . ?
C5A C4 C6A 109.5(17) . . ?
C66 C65 C69 118.6(7) . . ?
C64 C65 C66 121.0(7) . . ?
C64 C65 C69 120.4(8) . . ?
F17 C85 C81 113.3(7) . . ?
F18 C85 F17 103.4(8) . . ?
F18 C85 C81 112.5(7) . . ?
F16 C85 F17 103.3(8) . . ?
F16 C85 F18 109.3(8) . . ?
F16 C85 C81 114.2(7) . . ?
F16A C85 C81 114.6(18) . . ?
F16A C85 F17A 110(2) . . ?
F16A C85 F18A 105.9(18) . . ?
F17A C85 C81 112.2(18) . . ?
F17A C85 F18A 104.4(18) . . ?
F18A C85 C81 108.9(15) . . ?
C56 C61 H61 119.1 . . ?
C56 C61 C62 121.7(7) . . ?
C62 C61 H61 119.1 . . ?
C11 C20 C19 120.9(7) . . ?
C11 C20 H20 119.5 . . ?
C19 C20 H20 119.5 . . ?
C45 C46 C48 113.7(8) . . ?
C45 C46 C49 106.5(8) . . ?
C45 C46 C48A 105.7(11) . . ?
C45 C46 C49A 111.4(11) . . ?
C48 C46 C49 106.3(11) . . ?
C47 C46 C45 111.5(8) . . ?
C47 C46 C48 110.8(12) . . ?
C47 C46 C49 107.5(12) . . ?
C47A C46 C45 114.5(12) . . ?
C47A C46 C48A 105.6(17) . . ?
C47A C46 C49A 111.9(17) . . ?
C49A C46 C48A 107.1(18) . . ?
C32 C29 H29 119.0 . . ?
C28 C29 C32 122.0(8) . . ?
C28 C29 H29 119.0 . . ?
C23 C28 H28 119.4 . . ?
C29 C28 C23 121.2(7) . . ?
C29 C28 H28 119.4 . . ?
C53 C62 H62 119.7 . . ?
C61 C62 C53 120.6(7) . . ?
C61 C62 H62 119.7 . . ?
C35 C37 C38 108.0(8) . . ?
C39 C37 C35 112.2(8) . . ?
C39 C37 C38 104.9(10) . . ?
C40 C37 C35 110.0(8) . . ?
C40 C37 C39 111.1(11) . . ?
C40 C37 C38 110.4(11) . . ?
C92 C91 C94 118.3(9) . . ?
C90 C91 C92 120.8(8) . . ?
C90 C91 C94 120.9(8) . . ?
F11 C78 F12 106.1(7) . . ?
F11 C78 C75 114.2(7) . . ?
F10 C78 F11 106.6(7) . . ?
F10 C78 F12 105.2(7) . . ?
F10 C78 C75 113.6(7) . . ?
F12 C78 C75 110.5(7) . . ?
C15 C16 H16A 109.5 . . ?
C15 C16 H16B 109.5 . . ?
C15 C16 H16C 109.5 . . ?
H16A C16 H16B 109.5 . . ?
H16A C16 H16C 109.5 . . ?
H16B C16 H16C 109.5 . . ?
C3 C8 H8 119.4 . . ?
C3 C8 C9 121.3(7) . . ?
C9 C8 H8 119.4 . . ?
F3 C69 C65 112.7(7) . . ?
F1 C69 F3 103.5(7) . . ?
F1 C69 C65 113.7(7) . . ?
F2 C69 F3 105.7(7) . . ?
F2 C69 F1 106.5(7) . . ?
F2 C69 C65 113.7(7) . . ?
C56 C55 H55 119.3 . . ?
C54 C55 C56 121.3(8) . . ?
C54 C55 H55 119.3 . . ?
C88 C89 C93 117.9(9) . . ?
C90 C89 C88 121.2(9) . . ?
C90 C89 C93 120.9(8) . . ?
F4 C70 F5 105.6(7) . . ?
F4 C70 C67 113.2(7) . . ?
F5 C70 C67 111.9(7) . . ?
F6 C70 F4 106.4(7) . . ?
F6 C70 F5 106.6(7) . . ?
F6 C70 C67 112.6(7) . . ?
C26 C24 C23 111.6(8) . . ?
C27 C24 C23 107.7(8) . . ?
C27 C24 C26 106.3(9) . . ?
C25 C24 C23 110.6(7) . . ?
C25 C24 C26 107.7(9) . . ?
C25 C24 C27 112.9(11) . . ?
F14 C86 C83 112.8(7) . . ?
F15 C86 F14 105.5(8) . . ?
F15 C86 F13 106.7(8) . . ?
F15 C86 C83 113.7(8) . . ?
F13 C86 F14 105.6(8) . . ?
F13 C86 C83 112.0(7) . . ?
F23 C94 F22 105.6(7) . . ?
F23 C94 C91 111.1(8) . . ?
F24 C94 F23 106.8(10) . . ?
F24 C94 F22 106.9(8) . . ?
F24 C94 C91 113.3(8) . . ?
F22 C94 C91 112.6(10) . . ?
C4 C7 H7A 109.5 . . ?
C4 C7 H7B 109.5 . . ?
C4 C7 H7C 109.5 . . ?
H7A C7 H7B 109.5 . . ?
H7A C7 H7C 109.5 . . ?
H7B C7 H7C 109.5 . . ?
C91 C90 C89 118.2(8) . . ?
C91 C90 H90 120.9 . . ?
C89 C90 H90 120.9 . . ?
C56 C57 C58 107.8(8) . . ?
C59 C57 C56 112.2(7) . . ?
C59 C57 C58 106.6(9) . . ?
C60 C57 C56 112.1(8) . . ?
C60 C57 C59 110.8(9) . . ?
C60 C57 C58 107.0(8) . . ?
C10 C9 H9 118.7 . . ?
C8 C9 C10 122.6(7) . . ?
C8 C9 H9 118.7 . . ?
C15 C18 H18A 109.5 . . ?
C15 C18 H18B 109.5 . . ?
C15 C18 H18C 109.5 . . ?
H18A C18 H18B 109.5 . . ?
H18A C18 H18C 109.5 . . ?
H18B C18 H18C 109.5 . . ?
C15 C17 H17A 109.5 . . ?
C15 C17 H17B 109.5 . . ?
C15 C17 H17C 109.5 . . ?
H17A C17 H17B 109.5 . . ?
H17A C17 H17C 109.5 . . ?
H17B C17 H17C 109.5 . . ?
C57 C59 H59A 109.5 . . ?
C57 C59 H59B 109.5 . . ?
C57 C59 H59C 109.5 . . ?
H59A C59 H59B 109.5 . . ?
H59A C59 H59C 109.5 . . ?
H59B C59 H59C 109.5 . . ?
C4 C5 H5A 109.5 . . ?
C4 C5 H5B 109.5 . . ?
C4 C5 H5C 109.5 . . ?
H5A C5 H5B 109.5 . . ?
H5A C5 H5C 109.5 . . ?
H5B C5 H5C 109.5 . . ?
C63 B030 C79 104.7(6) . . ?
C71 B030 C63 112.2(6) . . ?
C71 B030 C79 111.2(6) . . ?
C87 B030 C63 110.4(6) . . ?
C87 B030 C71 104.2(6) . . ?
C87 B030 C79 114.4(6) . . ?
F19 C93 F20 103.6(10) . . ?
F19 C93 F21 104.4(9) . . ?
F19 C93 C89 113.5(8) . . ?
F20 C93 C89 113.5(9) . . ?
F21 C93 F20 106.7(9) . . ?
F21 C93 C89 114.1(10) . . ?
C57 C58 H58A 109.5 . . ?
C57 C58 H58B 109.5 . . ?
C57 C58 H58C 109.5 . . ?
H58A C58 H58B 109.5 . . ?
H58A C58 H58C 109.5 . . ?
H58B C58 H58C 109.5 . . ?
C57 C60 H60A 109.5 . . ?
C57 C60 H60B 109.5 . . ?
C57 C60 H60C 109.5 . . ?
H60A C60 H60B 109.5 . . ?
H60A C60 H60C 109.5 . . ?
H60B C60 H60C 109.5 . . ?
C4 C6 H6A 109.5 . . ?
C4 C6 H6B 109.5 . . ?
C4 C6 H6C 109.5 . . ?
H6A C6 H6B 109.5 . . ?
H6A C6 H6C 109.5 . . ?
H6B C6 H6C 109.5 . . ?
C37 C39 H39A 109.5 . . ?
C37 C39 H39B 109.5 . . ?
C37 C39 H39C 109.5 . . ?
H39A C39 H39B 109.5 . . ?
H39A C39 H39C 109.5 . . ?
H39B C39 H39C 109.5 . . ?
C24 C26 H26A 109.5 . . ?
C24 C26 H26B 109.5 . . ?
C24 C26 H26C 109.5 . . ?
H26A C26 H26B 109.5 . . ?
H26A C26 H26C 109.5 . . ?
H26B C26 H26C 109.5 . . ?
C24 C27 H27A 109.5 . . ?
C24 C27 H27B 109.5 . . ?
C24 C27 H27C 109.5 . . ?
H27A C27 H27B 109.5 . . ?
H27A C27 H27C 109.5 . . ?
H27B C27 H27C 109.5 . . ?
C37 C38 H38A 109.5 . . ?
C37 C38 H38B 109.5 . . ?
C37 C38 H38C 109.5 . . ?
H38A C38 H38B 109.5 . . ?
H38A C38 H38C 109.5 . . ?
H38B C38 H38C 109.5 . . ?
C24 C25 H25A 109.5 . . ?
C24 C25 H25B 109.5 . . ?
C24 C25 H25C 109.5 . . ?
H25A C25 H25B 109.5 . . ?
H25A C25 H25C 109.5 . . ?
H25B C25 H25C 109.5 . . ?
C37 C40 H40A 109.5 . . ?
C37 C40 H40B 109.5 . . ?
C37 C40 H40C 109.5 . . ?
H40A C40 H40B 109.5 . . ?
H40A C40 H40C 109.5 . . ?
H40B C40 H40C 109.5 . . ?
C46 C48 H48A 109.5 . . ?
C46 C48 H48B 109.5 . . ?
C46 C48 H48C 109.5 . . ?
H48A C48 H48B 109.5 . . ?
H48A C48 H48C 109.5 . . ?
H48B C48 H48C 109.5 . . ?
C46 C49 H49A 109.5 . . ?
C46 C49 H49B 109.5 . . ?
C46 C49 H49C 109.5 . . ?
H49A C49 H49B 109.5 . . ?
H49A C49 H49C 109.5 . . ?
H49B C49 H49C 109.5 . . ?
C46 C47 H47A 109.5 . . ?
C46 C47 H47B 109.5 . . ?
C46 C47 H47C 109.5 . . ?
H47A C47 H47B 109.5 . . ?
H47A C47 H47C 109.5 . . ?
H47B C47 H47C 109.5 . . ?
C46 C48A H48D 109.5 . . ?
C46 C48A H48E 109.5 . . ?
C46 C48A H48F 109.5 . . ?
H48D C48A H48E 109.5 . . ?
H48D C48A H48F 109.5 . . ?
H48E C48A H48F 109.5 . . ?
C46 C47A H47D 109.5 . . ?
C46 C47A H47E 109.5 . . ?
C46 C47A H47F 109.5 . . ?
H47D C47A H47E 109.5 . . ?
H47D C47A H47F 109.5 . . ?
H47E C47A H47F 109.5 . . ?
C46 C49A H49D 109.5 . . ?
C46 C49A H49E 109.5 . . ?
C46 C49A H49F 109.5 . . ?
H49D C49A H49E 109.5 . . ?
H49D C49A H49F 109.5 . . ?
H49E C49A H49F 109.5 . . ?
C4 C6A H6AA 109.5 . . ?
C4 C6A H6AB 109.5 . . ?
C4 C6A H6AC 109.5 . . ?
H6AA C6A H6AB 109.5 . . ?
H6AA C6A H6AC 109.5 . . ?
H6AB C6A H6AC 109.5 . . ?
C4 C5A H5AA 109.5 . . ?
C4 C5A H5AB 109.5 . . ?
C4 C5A H5AC 109.5 . . ?
H5AA C5A H5AB 109.5 . . ?
H5AA C5A H5AC 109.5 . . ?
H5AB C5A H5AC 109.5 . . ?
C96 C95 C100 120.5(14) . . ?
F25 C95 C100 119.3(17) . . ?
F25 C95 C96 120.3(17) . . ?
C99 C100 C95 120.4(13) . . ?
F26 C100 C95 119.9(16) . . ?
F26 C100 C99 119.7(17) . . ?
C100 C99 H99 120.4 . . ?
C100 C99 C98 119.1(14) . . ?
C98 C99 H99 120.4 . . ?
C99 C98 H98 119.6 . . ?
C97 C98 C99 120.7(14) . . ?
C97 C98 H98 119.6 . . ?
C98 C97 H97 120.1 . . ?
C98 C97 C96 119.9(14) . . ?
C96 C97 H97 120.1 . . ?
C95 C96 C97 119.4(15) . . ?
C95 C96 H96 120.3 . . ?
C97 C96 H96 120.3 . . ?

loop_
_geom_bond_atom_site_label_1
_geom_bond_atom_site_label_2
_geom_bond_distance
_geom_bond_site_symmetry_2
_geom_bond_publ_flag
Au1 P1 2.2308(17) . ?
Au1 Cl2 2.325(3) . ?
P1 C1 1.828(7) . ?
P1 C43 1.828(7) . ?
P1 C21 1.824(7) . ?
F7 C77 1.344(9) . ?
F9 C77 1.338(9) . ?
F4 C70 1.338(9) . ?
F11 C78 1.337(10) . ?
F10 C78 1.337(10) . ?
F5 C70 1.345(9) . ?
F3 C69 1.339(9) . ?
F23 C94 1.343(11) . ?
F6 C70 1.329(10) . ?
F1 C69 1.337(10) . ?
F14 C86 1.330(10) . ?
F12 C78 1.360(10) . ?
F2 C69 1.323(10) . ?
F24 C94 1.335(12) . ?
F8 C77 1.328(9) . ?
F22 C94 1.347(12) . ?
F15 C86 1.324(11) . ?
F19 C93 1.327(13) . ?
F20 C93 1.347(12) . ?
F17 C85 1.354(10) . ?
F21 C93 1.328(11) . ?
C2 H2 0.9500 . ?
C2 C1 1.388(9) . ?
C2 C3 1.394(10) . ?
F13 C86 1.328(11) . ?
C45 C44 1.395(9) . ?
C45 C50 1.387(10) . ?
C45 C46 1.522(10) . ?
C44 H44 0.9500 . ?
C44 C43 1.393(9) . ?
F18 C85 1.322(9) . ?
C52 C43 1.409(9) . ?
C52 C53 1.486(10) . ?
C52 C51 1.404(10) . ?
F16 C85 1.310(9) . ?
C1 C10 1.419(9) . ?
C68 H68 0.9500 . ?
C68 C63 1.401(10) . ?
C68 C67 1.395(11) . ?
C35 C41 1.387(11) . ?
C35 C36 1.394(11) . ?
C35 C37 1.535(11) . ?
C73 C74 1.377(10) . ?
C73 C72 1.404(10) . ?
C73 C77 1.494(11) . ?
C74 H74 0.9500 . ?
C74 C75 1.382(11) . ?
C53 C54 1.381(10) . ?
C53 C62 1.392(10) . ?
C14 C13 1.400(10) . ?
C14 C19 1.400(10) . ?
C14 C15 1.523(10) . ?
C10 C11 1.521(10) . ?
C10 C9 1.388(11) . ?
C63 C64 1.406(10) . ?
C63 B030 1.637(11) . ?
C3 C4 1.534(10) . ?
C3 C8 1.383(10) . ?
C31 C42 1.397(10) . ?
C31 C33 1.388(10) . ?
C31 C32 1.489(10) . ?
C66 H66 0.9500 . ?
C66 C67 1.383(11) . ?
C66 C65 1.390(11) . ?
C75 C76 1.399(11) . ?
C75 C78 1.494(11) . ?
C22 H22 0.9500 . ?
C22 C21 1.402(10) . ?
C22 C23 1.390(10) . ?
C71 C76 1.407(10) . ?
C71 C72 1.398(10) . ?
C71 B030 1.632(11) . ?
C81 C80 1.390(10) . ?
C81 C82 1.385(11) . ?
C81 C85 1.495(12) . ?
C80 H80 0.9500 . ?
C80 C79 1.393(10) . ?
C82 H82 0.9500 . ?
C82 C83 1.395(11) . ?
C41 H41 0.9500 . ?
C41 C42 1.383(11) . ?
C76 H76 0.9500 . ?
C13 H13 0.9500 . ?
C13 C12 1.391(10) . ?
C51 H51 0.9500 . ?
C51 C50 1.382(11) . ?
C21 C32 1.407(10) . ?
C50 H50 0.9500 . ?
C84 H84 0.9500 . ?
C84 C83 1.384(10) . ?
C84 C79 1.414(10) . ?
C72 H72 0.9500 . ?
C87 C92 1.419(11) . ?
C87 C88 1.395(11) . ?
C87 B030 1.631(11) . ?
C67 C70 1.496(11) . ?
C12 H12 0.9500 . ?
C12 C11 1.383(10) . ?
C42 H42 0.9500 . ?
C83 C86 1.498(11) . ?
C79 B030 1.641(10) . ?
C92 H92 0.9500 . ?
C92 C91 1.384(11) . ?
C11 C20 1.371(10) . ?
C88 H88 0.9500 . ?
C88 C89 1.399(11) . ?
C33 H33 0.9500 . ?
C33 C36 1.388(11) . ?
C32 C29 1.389(10) . ?
C19 H19 0.9500 . ?
C19 C20 1.390(11) . ?
C64 H64 0.9500 . ?
C64 C65 1.386(11) . ?
C23 C28 1.393(11) . ?
C23 C24 1.539(11) . ?
C15 C16 1.536(11) . ?
C15 C18 1.540(13) . ?
C15 C17 1.521(13) . ?
C56 C61 1.374(11) . ?
C56 C55 1.387(11) . ?
C56 C57 1.534(11) . ?
C54 H54 0.9500 . ?
C54 C55 1.380(11) . ?
C36 H36 0.9500 . ?
C4 C7 1.529(9) . ?
C4 C5 1.548(13) . ?
C4 C6 1.532(13) . ?
C4 C6A 1.540(15) . ?
C4 C5A 1.529(15) . ?
C65 C69 1.490(11) . ?
C85 F16A 1.308(15) . ?
C85 F17A 1.311(15) . ?
C85 F18A 1.344(15) . ?
C61 H61 0.9500 . ?
C61 C62 1.391(11) . ?
C20 H20 0.9500 . ?
C46 C48 1.524(12) . ?
C46 C49 1.564(12) . ?
C46 C47 1.521(12) . ?
C46 C48A 1.552(15) . ?
C46 C47A 1.522(14) . ?
C46 C49A 1.526(15) . ?
C29 H29 0.9500 . ?
C29 C28 1.381(12) . ?
C28 H28 0.9500 . ?
C62 H62 0.9500 . ?
C37 C39 1.504(15) . ?
C37 C38 1.541(15) . ?
C37 C40 1.479(14) . ?
C91 C94 1.504(13) . ?
C91 C90 1.378(14) . ?
C16 H16A 0.9800 . ?
C16 H16B 0.9800 . ?
C16 H16C 0.9800 . ?
C8 H8 0.9500 . ?
C8 C9 1.385(11) . ?
C55 H55 0.9500 . ?
C89 C90 1.382(13) . ?
C89 C93 1.482(14) . ?
C24 C26 1.538(13) . ?
C24 C27 1.523(14) . ?
C24 C25 1.496(14) . ?
C7 H7A 0.9800 . ?
C7 H7B 0.9800 . ?
C7 H7C 0.9800 . ?
C90 H90 0.9500 . ?
C57 C59 1.514(13) . ?
C57 C58 1.575(15) . ?
C57 C60 1.502(13) . ?
C9 H9 0.9500 . ?
C18 H18A 0.9800 . ?
C18 H18B 0.9800 . ?
C18 H18C 0.9800 . ?
C17 H17A 0.9800 . ?
C17 H17B 0.9800 . ?
C17 H17C 0.9800 . ?
C59 H59A 0.9800 . ?
C59 H59B 0.9800 . ?
C59 H59C 0.9800 . ?
C5 H5A 0.9800 . ?
C5 H5B 0.9800 . ?
C5 H5C 0.9800 . ?
C58 H58A 0.9800 . ?
C58 H58B 0.9800 . ?
C58 H58C 0.9800 . ?
C60 H60A 0.9800 . ?
C60 H60B 0.9800 . ?
C60 H60C 0.9800 . ?
C6 H6A 0.9800 . ?
C6 H6B 0.9800 . ?
C6 H6C 0.9800 . ?
C39 H39A 0.9800 . ?
C39 H39B 0.9800 . ?
C39 H39C 0.9800 . ?
C26 H26A 0.9800 . ?
C26 H26B 0.9800 . ?
C26 H26C 0.9800 . ?
C27 H27A 0.9800 . ?
C27 H27B 0.9800 . ?
C27 H27C 0.9800 . ?
C38 H38A 0.9800 . ?
C38 H38B 0.9800 . ?
C38 H38C 0.9800 . ?
C25 H25A 0.9800 . ?
C25 H25B 0.9800 . ?
C25 H25C 0.9800 . ?
C40 H40A 0.9800 . ?
C40 H40B 0.9800 . ?
C40 H40C 0.9800 . ?
C48 H48A 0.9800 . ?
C48 H48B 0.9800 . ?
C48 H48C 0.9800 . ?
C49 H49A 0.9800 . ?
C49 H49B 0.9800 . ?
C49 H49C 0.9800 . ?
C47 H47A 0.9800 . ?
C47 H47B 0.9800 . ?
C47 H47C 0.9800 . ?
C48A H48D 0.9800 . ?
C48A H48E 0.9800 . ?
C48A H48F 0.9800 . ?
C47A H47D 0.9800 . ?
C47A H47E 0.9800 . ?
C47A H47F 0.9800 . ?
C49A H49D 0.9800 . ?
C49A H49E 0.9800 . ?
C49A H49F 0.9800 . ?
C6A H6AA 0.9800 . ?
C6A H6AB 0.9800 . ?
C6A H6AC 0.9800 . ?
C5A H5AA 0.9800 . ?
C5A H5AB 0.9800 . ?
C5A H5AC 0.9800 . ?
C95 C100 1.388(12) . ?
C95 C96 1.388(12) . ?
C95 F25 1.343(15) . ?
C100 C99 1.388(12) . ?
C100 F26 1.343(15) . ?
C99 H99 0.9500 . ?
C99 C98 1.391(12) . ?
C98 H98 0.9500 . ?
C98 C97 1.389(12) . ?
C97 H97 0.9500 . ?
C97 C96 1.393(12) . ?
C96 H96 0.9500 . ?

loop_
_geom_torsion_atom_site_label_1
_geom_torsion_atom_site_label_2
_geom_torsion_atom_site_label_3
_geom_torsion_atom_site_label_4
_geom_torsion
_geom_torsion_site_symmetry_1
_geom_torsion_site_symmetry_2
_geom_torsion_site_symmetry_3
_geom_torsion_site_symmetry_4
_geom_torsion_publ_flag
Au1 P1 C1 C2 -124.0(5) . . . . ?
Au1 P1 C1 C10 51.6(6) . . . . ?
Au1 P1 C43 C44 -160.0(4) . . . . ?
Au1 P1 C43 C52 22.5(6) . . . . ?
Au1 P1 C21 C22 -144.8(4) . . . . ?
Au1 P1 C21 C32 34.5(6) . . . . ?
P1 C1 C10 C11 -1.4(10) . . . . ?
P1 C1 C10 C9 -176.5(6) . . . . ?
P1 C21 C32 C31 2.1(9) . . . . ?
P1 C21 C32 C29 -177.2(6) . . . . ?
C2 C1 C10 C11 174.2(7) . . . . ?
C2 C1 C10 C9 -0.8(11) . . . . ?
C2 C3 C4 C7 161.6(7) . . . . ?
C2 C3 C4 C5 50.2(16) . . . . ?
C2 C3 C4 C6 -68.7(18) . . . . ?
C2 C3 C4 C6A -89.7(19) . . . . ?
C2 C3 C4 C5A 30(2) . . . . ?
C2 C3 C8 C9 -2.4(13) . . . . ?
C45 C44 C43 P1 -176.8(5) . . . . ?
C45 C44 C43 C52 0.8(10) . . . . ?
C44 C45 C50 C51 0.4(11) . . . . ?
C44 C45 C46 C48 -0.1(13) . . . . ?
C44 C45 C46 C49 116.7(10) . . . . ?
C44 C45 C46 C47 -126.2(12) . . . . ?
C44 C45 C46 C48A -72.8(15) . . . . ?
C44 C45 C46 C47A 171.4(16) . . . . ?
C44 C45 C46 C49A 43.2(17) . . . . ?
C52 C53 C54 C55 179.3(8) . . . . ?
C52 C53 C62 C61 178.1(8) . . . . ?
C52 C51 C50 C45 0.3(12) . . . . ?
C1 P1 C43 C44 80.7(6) . . . . ?
C1 P1 C43 C52 -96.9(6) . . . . ?
C1 P1 C21 C22 -21.8(6) . . . . ?
C1 P1 C21 C32 157.6(6) . . . . ?
C1 C2 C3 C4 -177.3(7) . . . . ?
C1 C2 C3 C8 3.5(12) . . . . ?
C1 C10 C11 C12 72.0(10) . . . . ?
C1 C10 C11 C20 -117.3(9) . . . . ?
C1 C10 C9 C8 1.8(13) . . . . ?
C68 C63 C64 C65 1.9(10) . . . . ?
C68 C63 B030 C71 -18.0(10) . . . . ?
C68 C63 B030 C87 -133.7(7) . . . . ?
C68 C63 B030 C79 102.8(8) . . . . ?
C68 C67 C70 F4 -172.3(7) . . . . ?
C68 C67 C70 F5 -53.1(10) . . . . ?
C68 C67 C70 F6 66.9(9) . . . . ?
C35 C41 C42 C31 0.4(13) . . . . ?
C73 C74 C75 C76 -0.5(11) . . . . ?
C73 C74 C75 C78 174.1(7) . . . . ?
C74 C73 C72 C71 0.1(11) . . . . ?
C74 C73 C77 F7 125.9(7) . . . . ?
C74 C73 C77 F9 -116.0(8) . . . . ?
C74 C73 C77 F8 6.6(11) . . . . ?
C74 C75 C76 C71 1.8(12) . . . . ?
C74 C75 C78 F11 165.2(7) . . . . ?
C74 C75 C78 F10 42.7(10) . . . . ?
C74 C75 C78 F12 -75.3(10) . . . . ?
C43 P1 C1 C2 -1.0(6) . . . . ?
C43 P1 C1 C10 174.7(6) . . . . ?
C43 P1 C21 C22 87.1(6) . . . . ?
C43 P1 C21 C32 -93.5(6) . . . . ?
C43 C52 C53 C54 -115.1(8) . . . . ?
C43 C52 C53 C62 69.8(10) . . . . ?
C43 C52 C51 C50 -0.4(11) . . . . ?
C53 C52 C43 P1 -4.7(10) . . . . ?
C53 C52 C43 C44 177.8(6) . . . . ?
C53 C52 C51 C50 -178.5(7) . . . . ?
C53 C54 C55 C56 3.9(15) . . . . ?
C14 C13 C12 C11 -0.8(12) . . . . ?
C14 C19 C20 C11 1.8(13) . . . . ?
C10 C11 C20 C19 -171.7(7) . . . . ?
C63 C68 C67 C66 0.4(11) . . . . ?
C63 C68 C67 C70 -176.8(7) . . . . ?
C63 C64 C65 C66 0.1(11) . . . . ?
C63 C64 C65 C69 -178.8(7) . . . . ?
C3 C2 C1 P1 174.0(6) . . . . ?
C3 C2 C1 C10 -1.8(11) . . . . ?
C3 C8 C9 C10 -0.1(15) . . . . ?
C31 C33 C36 C35 -0.9(12) . . . . ?
C31 C32 C29 C28 178.3(7) . . . . ?
C66 C67 C70 F4 10.5(10) . . . . ?
C66 C67 C70 F5 129.7(8) . . . . ?
C66 C67 C70 F6 -110.3(8) . . . . ?
C66 C65 C69 F3 -77.0(10) . . . . ?
C66 C65 C69 F1 165.6(7) . . . . ?
C66 C65 C69 F2 43.4(10) . . . . ?
C22 C21 C32 C31 -178.6(6) . . . . ?
C22 C21 C32 C29 2.1(10) . . . . ?
C22 C23 C28 C29 1.6(12) . . . . ?
C22 C23 C24 C26 -170.5(8) . . . . ?
C22 C23 C24 C27 73.2(11) . . . . ?
C22 C23 C24 C25 -50.6(12) . . . . ?
C81 C80 C79 C84 -1.4(10) . . . . ?
C81 C80 C79 B030 -178.7(7) . . . . ?
C81 C82 C83 C84 -0.8(11) . . . . ?
C81 C82 C83 C86 -177.5(7) . . . . ?
C80 C81 C82 C83 -0.6(11) . . . . ?
C80 C81 C85 F17 -17.5(11) . . . . ?
C80 C81 C85 F18 99.2(10) . . . . ?
C80 C81 C85 F16 -135.4(9) . . . . ?
C80 C81 C85 F16A -75(2) . . . . ?
C80 C81 C85 F17A 52(2) . . . . ?
C80 C81 C85 F18A 166.9(19) . . . . ?
C80 C79 B030 C63 109.2(8) . . . . ?
C80 C79 B030 C71 -129.4(7) . . . . ?
C80 C79 B030 C87 -11.7(10) . . . . ?
C82 C81 C80 C79 1.8(11) . . . . ?
C82 C81 C85 F17 163.8(7) . . . . ?
C82 C81 C85 F18 -79.4(10) . . . . ?
C82 C81 C85 F16 45.9(11) . . . . ?
C82 C81 C85 F16A 107(2) . . . . ?
C82 C81 C85 F17A -127(2) . . . . ?
C82 C81 C85 F18A -12(2) . . . . ?
C82 C83 C86 F14 -152.7(8) . . . . ?
C82 C83 C86 F15 -32.8(11) . . . . ?
C82 C83 C86 F13 88.3(10) . . . . ?
C41 C35 C36 C33 -0.9(12) . . . . ?
C41 C35 C37 C39 4.2(13) . . . . ?
C41 C35 C37 C38 119.4(10) . . . . ?
C41 C35 C37 C40 -120.0(12) . . . . ?
C76 C75 C78 F11 -20.2(11) . . . . ?
C76 C75 C78 F10 -142.6(8) . . . . ?
C76 C75 C78 F12 99.4(9) . . . . ?
C76 C71 C72 C73 1.2(11) . . . . ?
C76 C71 B030 C63 -45.5(9) . . . . ?
C76 C71 B030 C87 73.9(8) . . . . ?
C76 C71 B030 C79 -162.3(6) . . . . ?
C13 C14 C19 C20 -2.4(12) . . . . ?
C13 C14 C15 C16 -3.5(12) . . . . ?
C13 C14 C15 C18 115.6(9) . . . . ?
C13 C14 C15 C17 -124.9(9) . . . . ?
C13 C12 C11 C10 170.9(7) . . . . ?
C13 C12 C11 C20 0.1(12) . . . . ?
C51 C52 C43 P1 177.4(5) . . . . ?
C51 C52 C43 C44 -0.1(10) . . . . ?
C51 C52 C53 C54 62.8(10) . . . . ?
C51 C52 C53 C62 -112.3(9) . . . . ?
C21 P1 C1 C2 108.3(6) . . . . ?
C21 P1 C1 C10 -76.0(6) . . . . ?
C21 P1 C43 C44 -30.6(6) . . . . ?
C21 P1 C43 C52 151.9(6) . . . . ?
C21 C22 C23 C28 -1.8(11) . . . . ?
C21 C22 C23 C24 -179.2(7) . . . . ?
C21 C32 C29 C28 -2.4(12) . . . . ?
C50 C45 C44 C43 -0.9(10) . . . . ?
C50 C45 C46 C48 179.6(11) . . . . ?
C50 C45 C46 C49 -63.6(11) . . . . ?
C50 C45 C46 C47 53.5(13) . . . . ?
C50 C45 C46 C48A 106.9(15) . . . . ?
C50 C45 C46 C47A -8.8(17) . . . . ?
C50 C45 C46 C49A -137.1(16) . . . . ?
C84 C83 C86 F14 30.6(12) . . . . ?
C84 C83 C86 F15 150.6(8) . . . . ?
C84 C83 C86 F13 -88.4(10) . . . . ?
C84 C79 B030 C63 -68.0(8) . . . . ?
C84 C79 B030 C71 53.4(9) . . . . ?
C84 C79 B030 C87 171.1(6) . . . . ?
C72 C73 C74 C75 -0.5(11) . . . . ?
C72 C73 C77 F7 -50.9(10) . . . . ?
C72 C73 C77 F9 67.2(9) . . . . ?
C72 C73 C77 F8 -170.3(7) . . . . ?
C72 C71 C76 C75 -2.1(11) . . . . ?
C72 C71 B030 C63 138.2(7) . . . . ?
C72 C71 B030 C87 -102.4(8) . . . . ?
C72 C71 B030 C79 21.3(10) . . . . ?
C87 C92 C91 C94 -177.2(7) . . . . ?
C87 C92 C91 C90 0.5(12) . . . . ?
C87 C88 C89 C90 3.5(12) . . . . ?
C87 C88 C89 C93 -175.9(8) . . . . ?
C67 C68 C63 C64 -2.1(10) . . . . ?
C67 C68 C63 B030 180.0(7) . . . . ?
C67 C66 C65 C64 -1.9(11) . . . . ?
C67 C66 C65 C69 177.0(7) . . . . ?
C77 C73 C74 C75 -177.3(7) . . . . ?
C77 C73 C72 C71 176.9(7) . . . . ?
C12 C11 C20 C19 -0.6(12) . . . . ?
C42 C31 C33 C36 2.3(11) . . . . ?
C42 C31 C32 C21 -128.6(8) . . . . ?
C42 C31 C32 C29 50.7(10) . . . . ?
C83 C84 C79 C80 0.0(10) . . . . ?
C83 C84 C79 B030 177.5(7) . . . . ?
C79 C84 C83 C82 1.1(11) . . . . ?
C79 C84 C83 C86 177.7(7) . . . . ?
C92 C87 C88 C89 -3.9(11) . . . . ?
C92 C87 B030 C63 26.6(9) . . . . ?
C92 C87 B030 C71 -94.1(8) . . . . ?
C92 C87 B030 C79 144.3(7) . . . . ?
C92 C91 C94 F23 81.1(11) . . . . ?
C92 C91 C94 F24 -39.2(12) . . . . ?
C92 C91 C94 F22 -160.7(8) . . . . ?
C92 C91 C90 C89 -1.1(13) . . . . ?
C11 C10 C9 C8 -173.7(8) . . . . ?
C88 C87 C92 C91 2.0(11) . . . . ?
C88 C87 B030 C63 -159.5(7) . . . . ?
C88 C87 B030 C71 79.8(8) . . . . ?
C88 C87 B030 C79 -41.8(10) . . . . ?
C88 C89 C90 C91 -0.9(13) . . . . ?
C88 C89 C93 F19 57.8(12) . . . . ?
C88 C89 C93 F20 -60.2(12) . . . . ?
C88 C89 C93 F21 177.3(9) . . . . ?
C33 C31 C42 C41 -2.1(11) . . . . ?
C33 C31 C32 C21 52.0(10) . . . . ?
C33 C31 C32 C29 -128.7(8) . . . . ?
C32 C31 C42 C41 178.5(7) . . . . ?
C32 C31 C33 C36 -178.3(7) . . . . ?
C32 C29 C28 C23 0.5(13) . . . . ?
C19 C14 C13 C12 1.9(12) . . . . ?
C19 C14 C15 C16 178.2(8) . . . . ?
C19 C14 C15 C18 -62.6(10) . . . . ?
C19 C14 C15 C17 56.8(11) . . . . ?
C64 C63 B030 C71 164.2(6) . . . . ?
C64 C63 B030 C87 48.5(9) . . . . ?
C64 C63 B030 C79 -75.1(8) . . . . ?
C64 C65 C69 F3 102.0(9) . . . . ?
C64 C65 C69 F1 -15.5(11) . . . . ?
C64 C65 C69 F2 -137.7(8) . . . . ?
C23 C22 C21 P1 179.3(6) . . . . ?
C23 C22 C21 C32 -0.1(10) . . . . ?
C15 C14 C13 C12 -176.5(8) . . . . ?
C15 C14 C19 C20 176.1(8) . . . . ?
C56 C61 C62 C53 0.9(15) . . . . ?
C54 C53 C62 C61 3.0(13) . . . . ?
C36 C35 C41 C42 1.1(12) . . . . ?
C36 C35 C37 C39 -173.9(10) . . . . ?
C36 C35 C37 C38 -58.7(12) . . . . ?
C36 C35 C37 C40 61.9(13) . . . . ?
C4 C3 C8 C9 178.3(8) . . . . ?
C65 C66 C67 C68 1.7(11) . . . . ?
C65 C66 C67 C70 178.8(7) . . . . ?
C85 C81 C80 C79 -176.8(7) . . . . ?
C85 C81 C82 C83 178.1(7) . . . . ?
C61 C56 C55 C54 0.1(14) . . . . ?
C61 C56 C57 C59 -147.9(10) . . . . ?
C61 C56 C57 C58 95.0(11) . . . . ?
C61 C56 C57 C60 -22.4(13) . . . . ?
C46 C45 C44 C43 178.8(6) . . . . ?
C46 C45 C50 C51 -179.3(7) . . . . ?
C28 C23 C24 C26 12.2(12) . . . . ?
C28 C23 C24 C27 -104.1(11) . . . . ?
C28 C23 C24 C25 132.1(11) . . . . ?
C62 C53 C54 C55 -5.3(13) . . . . ?
C37 C35 C41 C42 -177.1(8) . . . . ?
C37 C35 C36 C33 177.3(7) . . . . ?
C78 C75 C76 C71 -172.7(7) . . . . ?
C8 C3 C4 C7 -19.2(11) . . . . ?
C8 C3 C4 C5 -130.6(16) . . . . ?
C8 C3 C4 C6 110.5(18) . . . . ?
C8 C3 C4 C6A 90(2) . . . . ?
C8 C3 C4 C5A -151(2) . . . . ?
C55 C56 C61 C62 -2.4(14) . . . . ?
C55 C56 C57 C59 35.6(13) . . . . ?
C55 C56 C57 C58 -81.4(11) . . . . ?
C55 C56 C57 C60 161.1(9) . . . . ?
C24 C23 C28 C29 179.0(8) . . . . ?
C94 C91 C90 C89 176.5(8) . . . . ?
C90 C91 C94 F23 -96.6(11) . . . . ?
C90 C91 C94 F24 143.2(9) . . . . ?
C90 C91 C94 F22 21.7(12) . . . . ?
C90 C89 C93 F19 -121.6(10) . . . . ?
C90 C89 C93 F20 120.4(10) . . . . ?
C90 C89 C93 F21 -2.1(14) . . . . ?
C57 C56 C61 C62 -179.0(9) . . . . ?
C57 C56 C55 C54 176.7(9) . . . . ?
C9 C10 C11 C12 -113.0(9) . . . . ?
C9 C10 C11 C20 57.7(10) . . . . ?
B030 C63 C64 C65 179.9(7) . . . . ?
B030 C71 C76 C75 -178.8(7) . . . . ?
B030 C71 C72 C73 177.7(7) . . . . ?
B030 C87 C92 C91 176.3(7) . . . . ?
B030 C87 C88 C89 -178.2(7) . . . . ?
C93 C89 C90 C91 178.6(9) . . . . ?
C95 C100 C99 C98 1(2) . . . . ?
C100 C95 C96 C97 -3(5) . . . . ?
C100 C99 C98 C97 -1(4) . . . . ?
C99 C98 C97 C96 -1(5) . . . . ?
C98 C97 C96 C95 3(6) . . . . ?
C96 C95 C100 C99 1(2) . . . . ?
C96 C95 C100 F26 180(3) . . . . ?
F25 C95 C100 C99 -180(2) . . . . ?
F25 C95 C100 F26 -1(3) . . . . ?
F25 C95 C96 C97 178(3) . . . . ?
F26 C100 C99 C98 -178(3) . . . . ?

loop_
_exptl_oxdiff_crystal_face_indexfrac_h
_exptl_oxdiff_crystal_face_indexfrac_k
_exptl_oxdiff_crystal_face_indexfrac_l
_exptl_oxdiff_crystal_face_x
_exptl_oxdiff_crystal_face_y
_exptl_oxdiff_crystal_face_z
1.0001 -1.0003 2.0001 0.0196 0.1241 0.1972
-1.0005 -1.9997 2.0001 0.0439 0.1879 -0.0158
-2.0007 -1.9994 1.0000 0.0317 0.1492 -0.1688
-2.0006 -0.9994 -0.0000 0.0244 0.0638 -0.2130
-1.0001 1.0003 -2.0001 -0.0196 -0.1241 -0.1972
2.0007 1.9994 -1.0000 -0.0317 -0.1492 0.1688
1.0003 -1.0003 1.0000 -0.0220 0.0683 0.1483
-0.2229 -18.7410 6.2191 -0.3767 0.9062 0.1920
1.0002 1.9996 0.0001 0.0392 -0.0764 0.1136
-3.0172 14.7523 -6.6763 0.3160 -0.7580 -0.5706
0.0000 -1.0000 -0.0000 -0.0342 0.0296 -0.0047
-0.0000 1.0000 0.0000 0.0342 -0.0296 0.0047
2.0006 -2.0005 1.0000 -0.0855 0.0808 0.2477
-0.0002 1.9999 1.0002 0.1100 -0.0035 0.0584
0.0002 -1.9999 -1.0002 -0.1100 0.0035 -0.0584
2.0005 0.9994 1.0001 0.0172 -0.0081 0.2619
-0.0002 -1.0000 2.0001 0.0489 0.1412 0.0931
